data_1569159
loop_
_publ_author_name
'Jin, Qiu-Yan'
'Liang, Yuan-Yuan'
'Zhang, Zhi-Hui'
'Meng, Liao'
'Geng, Jun-Shan'
'Hu, Kong-Qiu'
'Yu, Ji-Pan'
'Chai, Zhi-Fang'
'Mei, Lei'
'Shi, Wei-Qun'

_publ_section_title
;
 Colossal negative thermal expansion in a cucurbit[8]uril-enabled
 uranyl-organic polythreading framework <i>via</i> thermally induced
 relaxation.
;
_journal_issue 23
_journal_name_full 'Chemical science'
_journal_page_first 6330
_journal_page_last 6340
_journal_paper_doi 10.1039/d3sc01343j
_journal_volume 14
_journal_year 2023
_chemical_formula_moiety 'C156 H140 N44 O50 U6, C48 H48 N32 O16'
_chemical_formula_sum 'C204 H188 N76 O66 U6'
_chemical_formula_weight 6188.47
_space_group_crystal_system monoclinic
_space_group_IT_number 15
_space_group_name_Hall '-C 2yc'
_space_group_name_H-M_alt 'C 1 2/c 1'
_atom_sites_solution_hydrogens mixed
_audit_creation_date 2022-09-06
_audit_creation_method
;
Olex2 1.3
(compiled 2020.06.28 svn.raecde09e for OlexSys, GUI svn.r6132)
;
_audit_update_record
;
2022-11-10 deposited with the CCDC.	2023-05-10 downloaded from the CCDC.
;
_cell_angle_alpha 90
_cell_angle_beta 126.907(2)
_cell_angle_gamma 90
_cell_formula_units_Z 4
_cell_length_a 50.161(3)
_cell_length_b 17.1650(12)
_cell_length_c 36.082(2)
_cell_measurement_reflns_used 9920
_cell_measurement_temperature 300(2)
_cell_measurement_theta_max 26.70
_cell_measurement_theta_min 2.76
_cell_volume 24842(3)
_computing_cell_refinement 'SAINT V8.40B (?, 2016)'
_computing_data_reduction 'SAINT V8.40B (?, 2016)'
_computing_molecular_graphics 'Olex2 1.3 (Dolomanov et al., 2009)'
_computing_publication_material 'Olex2 1.3 (Dolomanov et al., 2009)'
_computing_structure_refinement 'SHELXL 2018/3 (Sheldrick, 2015)'
_computing_structure_solution 'SHELXT 2018/2 (Sheldrick, 2018)'
_diffrn_ambient_temperature 300.0
_diffrn_measured_fraction_theta_full 0.991
_diffrn_measured_fraction_theta_max 0.980
_diffrn_measurement_device_type 'Bruker APEX-II CCD'
_diffrn_measurement_method '\f and \w scans'
_diffrn_radiation_type MoK\a
_diffrn_radiation_wavelength 0.71073
_diffrn_reflns_av_R_equivalents 0.0891
_diffrn_reflns_av_unetI/netI 0.0823
_diffrn_reflns_Laue_measured_fraction_full 0.991
_diffrn_reflns_Laue_measured_fraction_max 0.980
_diffrn_reflns_limit_h_max 65
_diffrn_reflns_limit_h_min -65
_diffrn_reflns_limit_k_max 22
_diffrn_reflns_limit_k_min -22
_diffrn_reflns_limit_l_max 45
_diffrn_reflns_limit_l_min -41
_diffrn_reflns_number 128261
_diffrn_reflns_point_group_measured_fraction_full 0.991
_diffrn_reflns_point_group_measured_fraction_max 0.980
_diffrn_reflns_theta_full 25.242
_diffrn_reflns_theta_max 27.572
_diffrn_reflns_theta_min 2.354
_diffrn_source_current 30.0
_diffrn_source_power 1.5
_diffrn_source_voltage 50.0
_diffrn_standards_number 0
_exptl_absorpt_coefficient_mu 3.992
_exptl_absorpt_correction_T_max 0.7456
_exptl_absorpt_correction_T_min 0.5671
_exptl_absorpt_correction_type none
_exptl_absorpt_process_details
;
SADABS-2016/2 (Bruker,2016/2) was used for absorption correction.
wR2(int) was 0.0841 before and 0.0703 after correction.
The Ratio of minimum to maximum transmission is 0.7606.
The \l/2 correction factor is Not present.
;
_exptl_crystal_colour yellow
_exptl_crystal_colour_primary yellow
_exptl_crystal_density_diffrn 1.655
_exptl_crystal_description block
_exptl_crystal_F_000 12096
_refine_diff_density_max 2.533
_refine_diff_density_min -2.423
_refine_diff_density_rms 0.186
_refine_ls_extinction_method none
_refine_ls_goodness_of_fit_ref 1.021
_refine_ls_hydrogen_treatment constr
_refine_ls_matrix_type full
_refine_ls_number_parameters 1586
_refine_ls_number_reflns 28187
_refine_ls_number_restraints 12
_refine_ls_restrained_S_all 1.023
_refine_ls_R_factor_all 0.1068
_refine_ls_R_factor_gt 0.0640
_refine_ls_shift/su_max 0.006
_refine_ls_shift/su_mean 0.000
_refine_ls_structure_factor_coef Fsqd
_refine_ls_weighting_details 'w=1/[\s^2^(Fo^2^)+(0.0756P)^2^+442.0041P] where P=(Fo^2^+2Fc^2^)/3'
_refine_ls_weighting_scheme calc
_refine_ls_wR_factor_gt 0.1552
_refine_ls_wR_factor_ref 0.1785
_reflns_Friedel_coverage 0.000
_reflns_number_gt 18454
_reflns_number_total 28187
_reflns_threshold_expression 'I > 2\s(I)'
_cod_data_source_file d3sc01343j3.cif
_cod_data_source_block U3bcbpy3CB8_300K_B1
_cod_depositor_comments 'Adding full bibliography for 1569127--1569159.cif.'
_cod_original_cell_volume 24841(3)
_cod_database_code 1569159
_shelx_shelxl_version_number 2018/3
_shelx_space_group_comment
;
The symmetry employed for this shelxl refinement is uniquely defined
by the following loop, which should always be used as a source of
symmetry information in preference to the above space-group names.
They are only intended as comments.
;
_olex2_refinement_description
;
1. Fixed Uiso
 At 1.2 times of:
  All C(H) groups, All C(H,H) groups
 At 1.5 times of:
  All O(H,H) groups
2. Uiso/Uaniso restraints and constraints
Uanis(O17) \\sim Ueq: with sigma of 0.003 and sigma for terminal atoms of 0.006
Uanis(C19) \\sim Ueq: with sigma of 0.001 and sigma for terminal atoms of 0.002
3.a Riding coordinates:
 O17(H17A,H17B)
3.b Rotating group:
 O16(H16A,H16B)
3.c Ternary CH refined with riding coordinates:
 C95(H95), C101(H101), C97(H97), C99(H99), C96(H96), C100(H100), C98(H98),
 C102(H102), C77(H77), C78(H78), C75(H75), C72(H72), C73(H73), C71(H71),
 C74(H74), C76(H76)
3.d Secondary CH2 refined with riding coordinates:
 C86(H86A,H86B), C80(H80A,H80B), C93(H93A,H93B), C89(H89A,H89B), C8(H8A,H8B),
 C56(H56A,H56B), C26(H26A,H26B), C84(H84A,H84B), C82(H82A,H82B), C88(H88A,H88B),
  C44(H44A,H44B), C91(H91A,H91B), C60(H60A,H60B), C62(H62A,H62B), C70(H70A,
 H70B), C58(H58A,H58B), C66(H66A,H66B), C64(H64A,H64B), C68(H68A,H68B)
3.e Aromatic/amide H refined with riding coordinates:
 C22(H22), C21(H21), C25(H25), C6(H6), C45(H45), C3(H3), C52(H52), C46(H46),
 C49(H49), C4(H4), C31(H31), C27(H27), C30(H30), C7(H7), C43(H43), C24(H24),
 C12(H12), C51(H51), C28(H28), C54(H54), C9(H9), C53(H53), C39(H39), C13(H13),
 C48(H48), C42(H42), C36(H36), C33(H33), C34(H34), C10(H10), C17(H17), C15(H15),
  C40(H40), C35(H35), C18(H18), C16(H16)
;
_smtbx_masks_void_probe_radius 1.2
_smtbx_masks_void_truncation_radius 1.2
_olex2_submission_special_instructions 'No special instructions were received'

loop_
_space_group_symop_operation_xyz
'x, y, z'
'-x, y, -z+1/2'
'x+1/2, y+1/2, z'
'-x+1/2, y+1/2, -z+1/2'
'-x, -y, -z'
'x, -y, z-1/2'
'-x+1/2, -y+1/2, -z'
'x+1/2, -y+1/2, z-1/2'

loop_
_atom_site_label
_atom_site_type_symbol
_atom_site_fract_x
_atom_site_fract_y
_atom_site_fract_z
_atom_site_U_iso_or_equiv
_atom_site_adp_type
_atom_site_occupancy
_atom_site_site_symmetry_order
_atom_site_calc_flag
_atom_site_refinement_flags_posn
_atom_site_refinement_flags_adp
_atom_site_refinement_flags_occupancy
_atom_site_disorder_assembly
_atom_site_disorder_group
U1 U 0.16985(2) 0.13834(2) 0.15671(2) 0.02790(9) Uani 1 1 d . . . . .
U2 U 0.15676(2) -0.06671(2) 0.20822(2) 0.02881(9) Uani 1 1 d . . . . .
U3 U 0.09107(2) 0.08115(2) 0.13812(2) 0.04369(12) Uani 1 1 d . . . . .
O7 O 0.14374(15) 0.0430(4) 0.1670(2) 0.0379(16) Uani 1 1 d . . . . .
O13 O 0.20681(17) -0.0631(4) 0.2164(3) 0.0432(17) Uani 1 1 d . . . . .
O10 O 0.15889(17) 0.2533(4) 0.1118(2) 0.0400(16) Uani 1 1 d . . . . .
O14 O 0.18722(16) -0.1842(4) 0.2584(3) 0.0399(16) Uani 1 1 d . . . . .
O12 O 0.21786(16) 0.0611(4) 0.2170(2) 0.0386(16) Uani 1 1 d . . . . .
O8 O 0.11266(16) 0.1651(4) 0.1123(3) 0.0419(17) Uani 1 1 d . . . . .
O3 O 0.13910(18) -0.1295(4) 0.1596(2) 0.0471(18) Uani 1 1 d . . . . .
O15 O 0.14065(17) -0.1499(4) 0.2479(3) 0.0427(17) Uani 1 1 d . . . . .
O2 O 0.17440(18) 0.1952(4) 0.2014(2) 0.0393(16) Uani 1 1 d . . . . .
O6 O 0.10593(18) 0.1380(5) 0.1878(3) 0.0521(19) Uani 1 1 d . . . . .
O16 O 0.22340(17) 0.1961(5) 0.1815(3) 0.053(2) Uani 1 1 d . . . . .
H16A H 0.234228 0.164048 0.176074 0.080 Uiso 1 1 d R U . . .
H16B H 0.236711 0.201273 0.211663 0.080 Uiso 1 1 d R U . . .
O4 O 0.17679(19) -0.0115(4) 0.2593(2) 0.0464(18) Uani 1 1 d . . . . .
O18 O 0.04875(17) 0.1858(4) 0.0952(3) 0.058(2) Uani 1 1 d . . . . .
O1 O 0.16803(18) 0.0842(4) 0.1132(2) 0.0420(17) Uani 1 1 d . . . . .
O9 O 0.10363(18) -0.0325(4) 0.1821(3) 0.055(2) Uani 1 1 d . . . . .
O5 O 0.0725(2) 0.0257(4) 0.0864(3) 0.066(2) Uani 1 1 d . . . . .
O29 O 0.19947(17) 0.6500(4) 0.1036(3) 0.0453(18) Uani 1 1 d . . . . .
N26 N 0.2942(2) 0.6191(5) 0.1739(3) 0.0360(18) Uani 1 1 d . . . . .
O26 O 0.27584(19) 0.4542(4) -0.0610(3) 0.0483(18) Uani 1 1 d . . . . .
N38 N 0.2997(2) 0.5374(5) -0.0844(3) 0.0364(18) Uani 1 1 d . . . . .
N33 N 0.3326(2) 0.7273(5) 0.2001(3) 0.0385(19) Uani 1 1 d . . . . .
N3 N 0.38714(19) -0.0908(5) 0.3669(3) 0.0375(19) Uani 1 1 d . . . . .
N35 N 0.3846(2) 0.6023(5) 0.1502(3) 0.042(2) Uani 1 1 d . . . . .
N32 N 0.2880(2) 0.8094(4) 0.1851(3) 0.0357(18) Uani 1 1 d . . . . .
C19 C 0.22853(19) -0.0076(4) 0.2280(3) 0.0201(16) Uani 1 1 d . U . . .
N28 N 0.20740(19) 0.7797(4) 0.1258(3) 0.0347(18) Uani 1 1 d . . . . .
O23 O -0.0603(2) 0.4532(6) 0.1130(3) 0.068(2) Uani 1 1 d . . . . .
N1 N 0.1620(2) 0.5890(4) -0.0068(3) 0.039(2) Uani 1 1 d . . . . .
O11 O 0.1147(2) 0.2195(5) 0.0416(3) 0.069(3) Uani 1 1 d . . . . .
N24 N 0.3474(2) 0.4926(5) 0.1249(3) 0.042(2) Uani 1 1 d . . . . .
N5 N 0.1825(3) -0.4368(5) 0.4122(3) 0.050(2) Uani 1 1 d . . . . .
N31 N 0.2444(2) 0.8905(5) 0.1504(3) 0.0384(19) Uani 1 1 d . . . . .
N34 N 0.3664(2) 0.6566(5) 0.1931(3) 0.043(2) Uani 1 1 d . . . . .
O17 O 0.0378(3) 0.0420(6) 0.1328(4) 0.091(3) Uani 1 1 d . U . . .
H17A H 0.025664 0.081998 0.125916 0.136 Uiso 1 1 d R U . . .
H17B H 0.043924 0.029038 0.159626 0.136 Uiso 1 1 d R U . . .
C95 C 0.2343(3) 0.8256(5) 0.1642(3) 0.035(2) Uani 1 1 d . . . . .
H95 H 0.228571 0.842598 0.184564 0.042 Uiso 1 1 calc R U . . .
C23 C 0.3278(2) -0.0751(6) 0.2961(3) 0.035(2) Uani 1 1 d . . . . .
N25 N 0.3261(2) 0.5504(5) 0.1626(3) 0.042(2) Uani 1 1 d . . . . .
O31 O 0.2912(2) 0.9274(4) 0.1576(3) 0.054(2) Uani 1 1 d . . . . .
N37 N 0.3317(2) 0.4888(5) -0.0132(3) 0.0409(19) Uani 1 1 d . . . . .
O19 O 0.0810(2) 0.3505(5) 0.1870(3) 0.062(2) Uani 1 1 d . . . . .
N29 N 0.1623(2) 0.8527(5) 0.0604(3) 0.0372(18) Uani 1 1 d . . . . .
N23 N 0.3493(2) 0.4749(5) 0.0651(3) 0.046(2) Uani 1 1 d . . . . .
N30 N 0.1327(2) 0.8976(5) -0.0116(3) 0.046(2) Uani 1 1 d . . . . .
N27 N 0.25051(19) 0.6988(4) 0.1641(3) 0.0343(18) Uani 1 1 d . . . . .
O32 O 0.3671(2) 0.7916(4) 0.1886(3) 0.059(2) Uani 1 1 d . . . . .
O21 O -0.1097(2) 0.3245(5) -0.1125(4) 0.077(3) Uani 1 1 d . . . . .
O33 O 0.3956(2) 0.7094(5) 0.1221(3) 0.060(2) Uani 1 1 d . . . . .
O30 O 0.1323(2) 0.7658(4) -0.0004(3) 0.058(2) Uani 1 1 d . . . . .
O28 O 0.27024(19) 0.5198(5) 0.1202(3) 0.053(2) Uani 1 1 d . . . . .
C5 C 0.1385(3) 0.4945(5) 0.0212(4) 0.038(2) Uani 1 1 d . . . . .
N36 N 0.3858(2) 0.5861(6) 0.0900(3) 0.048(2) Uani 1 1 d . . . . .
O20 O 0.11038(19) 0.5507(5) 0.2012(3) 0.065(2) Uani 1 1 d . . . . .
C22 C 0.3071(3) -0.1197(5) 0.3004(3) 0.039(2) Uani 1 1 d . . . . .
H22 H 0.315136 -0.165141 0.318012 0.047 Uiso 1 1 calc R U . . .
C37 C 0.1653(2) -0.1965(6) 0.2648(3) 0.035(2) Uani 1 1 d . . . . .
N14 N -0.0725(2) 0.2245(6) -0.0671(4) 0.061(3) Uani 1 1 d . . . . .
O27 O 0.3028(2) 0.4335(5) 0.0590(3) 0.064(2) Uani 1 1 d . . . . .
O22 O -0.0815(2) 0.3377(6) 0.0163(4) 0.078(3) Uani 1 1 d . . . . .
O24 O -0.0338(2) 0.6483(6) 0.1095(3) 0.073(3) Uani 1 1 d . . . . .
C1 C 0.1365(3) 0.2665(6) 0.0684(4) 0.043(2) Uani 1 1 d . . . . .
C21 C 0.2742(2) -0.0977(5) 0.2788(3) 0.031(2) Uani 1 1 d . . . . .
H21 H 0.260134 -0.128657 0.281234 0.038 Uiso 1 1 calc R U . . .
C25 C 0.2835(2) 0.0161(6) 0.2502(3) 0.039(2) Uani 1 1 d . . . . .
H25 H 0.275902 0.063046 0.234149 0.047 Uiso 1 1 calc R U . . .
N9 N 0.0313(2) 0.3072(6) 0.1698(4) 0.057(3) Uani 1 1 d . . . . .
N6 N 0.2289(3) -0.2563(6) 0.6168(4) 0.059(3) Uani 1 1 d . . . . .
C38 C 0.1666(2) -0.2675(6) 0.2908(3) 0.037(2) Uani 1 1 d . . . . .
C6 C 0.1634(3) 0.4720(6) 0.0672(4) 0.043(2) Uani 1 1 d . . . . .
H6 H 0.180296 0.506440 0.087901 0.052 Uiso 1 1 calc R U . . .
N16 N -0.0217(2) 0.2204(6) -0.0928(4) 0.060(3) Uani 1 1 d . . . . .
C83 C 0.2951(3) 0.5585(6) 0.1496(3) 0.038(2) Uani 1 1 d . . . . .
N7 N -0.0066(2) 0.1595(6) 0.0422(4) 0.059(3) Uani 1 1 d . . . . .
N19 N -0.0048(3) 0.4607(7) 0.1764(4) 0.065(3) Uani 1 1 d . . . . .
C86 C 0.1723(2) 0.7996(6) 0.0975(4) 0.042(2) Uani 1 1 d . . . . .
H86A H 0.159341 0.752155 0.084458 0.051 Uiso 1 1 calc R U . . .
H86B H 0.167267 0.822712 0.117146 0.051 Uiso 1 1 calc R U . . .
N11 N 0.0702(2) 0.5528(6) 0.2132(3) 0.057(3) Uani 1 1 d . . . . .
C50 C 0.2129(3) -0.3267(6) 0.5361(4) 0.045(3) Uani 1 1 d . . . . .
C90 C 0.2762(2) 0.8811(6) 0.1635(3) 0.036(2) Uani 1 1 d . . . . .
C45 C 0.1598(3) -0.4164(7) 0.4180(4) 0.049(3) Uani 1 1 d . . . . .
H45 H 0.137317 -0.426696 0.394989 0.059 Uiso 1 1 calc R U . . .
C3 C 0.1131(3) 0.3695(6) 0.0064(4) 0.044(2) Uani 1 1 d . . . . .
H3 H 0.096288 0.334695 -0.013944 0.053 Uiso 1 1 calc R U . . .
C81 C 0.3302(3) 0.4636(6) 0.0806(4) 0.045(3) Uani 1 1 d . . . . .
C80 C 0.3408(3) 0.4378(6) 0.0241(4) 0.046(3) Uani 1 1 d . . . . .
H80A H 0.322399 0.402398 0.013358 0.055 Uiso 1 1 calc R U . . .
H80B H 0.359685 0.406651 0.031958 0.055 Uiso 1 1 calc R U . . .
C101 C 0.1670(3) 0.9359(6) 0.0662(3) 0.038(2) Uani 1 1 d . . . . .
H101 H 0.159944 0.956680 0.084287 0.046 Uiso 1 1 calc R U . . .
C93 C 0.3939(3) 0.6389(7) 0.1927(4) 0.044(2) Uani 1 1 d . . . . .
H93A H 0.409059 0.604579 0.218467 0.053 Uiso 1 1 calc R U . . .
H93B H 0.405879 0.686703 0.197234 0.053 Uiso 1 1 calc R U . . .
C52 C 0.2053(4) -0.2301(7) 0.5757(5) 0.059(3) Uani 1 1 d . . . . .
H52 H 0.194416 -0.185193 0.574380 0.070 Uiso 1 1 calc R U . . .
C79 C 0.3001(3) 0.4895(6) -0.0533(4) 0.040(2) Uani 1 1 d . . . . .
C32 C 0.4668(2) -0.0462(6) 0.5077(3) 0.037(2) Uani 1 1 d . . . . .
N17 N 0.0194(3) 0.6950(7) 0.1450(4) 0.067(3) Uani 1 1 d . . . . .
C97 C 0.3276(2) 0.6482(5) 0.2088(3) 0.033(2) Uani 1 1 d . . . . .
H97 H 0.333864 0.642396 0.240157 0.040 Uiso 1 1 calc R U . . .
C99 C 0.3804(3) 0.5198(6) 0.1422(4) 0.044(2) Uani 1 1 d . . . . .
H99 H 0.398053 0.490203 0.169402 0.053 Uiso 1 1 calc R U . . .
C96 C 0.2640(2) 0.7705(5) 0.1897(3) 0.035(2) Uani 1 1 d . . . . .
H96 H 0.272885 0.764024 0.222190 0.042 Uiso 1 1 calc R U . . .
N18 N 0.0116(3) 0.5924(7) 0.1755(4) 0.063(3) Uani 1 1 d . . . . .
C89 C 0.2270(3) 0.9637(6) 0.1330(4) 0.043(2) Uani 1 1 d . . . . .
H89A H 0.218106 0.977297 0.149724 0.052 Uiso 1 1 calc R U . . .
H89B H 0.242737 1.003959 0.139067 0.052 Uiso 1 1 calc R U . . .
C46 C 0.1695(3) -0.3801(7) 0.4583(4) 0.050(3) Uani 1 1 d . . . . .
H46 H 0.153454 -0.364847 0.462049 0.060 Uiso 1 1 calc R U . . .
O25 O 0.0302(2) 0.2007(6) -0.0227(4) 0.088(3) Uani 1 1 d . . . . .
C2 C 0.1378(2) 0.3459(6) 0.0522(3) 0.036(2) Uani 1 1 d . . . . .
C87 C 0.1425(3) 0.8305(6) 0.0151(4) 0.041(2) Uani 1 1 d . . . . .
C49 C 0.2151(3) -0.4246(6) 0.4454(4) 0.050(3) Uani 1 1 d . . . . .
H49 H 0.230566 -0.439041 0.440413 0.060 Uiso 1 1 calc R U . . .
N15 N -0.0187(3) 0.1684(6) -0.0343(4) 0.070(3) Uani 1 1 d . . . . .
C20 C 0.2626(2) -0.0287(5) 0.2535(3) 0.031(2) Uani 1 1 d . . . . .
C4 C 0.1131(3) 0.4414(6) -0.0094(4) 0.046(3) Uani 1 1 d . . . . .
H4 H 0.096498 0.455396 -0.039927 0.055 Uiso 1 1 calc R U . . .
N10 N 0.0515(2) 0.4214(6) 0.2058(4) 0.056(3) Uani 1 1 d . . . . .
C31 C 0.3908(3) -0.0196(6) 0.3849(4) 0.048(3) Uani 1 1 d . . . . .
H31 H 0.376445 0.020497 0.366062 0.057 Uiso 1 1 calc R U . . .
N13 N -0.0786(2) 0.2594(7) -0.1314(4) 0.067(3) Uani 1 1 d . . . . .
C27 C 0.4068(3) -0.1505(6) 0.3944(4) 0.049(3) Uani 1 1 d . . . . .
H27 H 0.402944 -0.200368 0.382154 0.058 Uiso 1 1 calc R U . . .
C30 C 0.4150(3) -0.0061(6) 0.4300(4) 0.048(3) Uani 1 1 d . . . . .
H30 H 0.416879 0.043166 0.442043 0.057 Uiso 1 1 calc R U . . .
C100 C 0.3808(3) 0.5079(7) 0.1005(4) 0.047(3) Uani 1 1 d . . . . .
H100 H 0.399073 0.473211 0.108364 0.056 Uiso 1 1 calc R U . . .
C98 C 0.3498(2) 0.5998(6) 0.2023(3) 0.038(2) Uani 1 1 d . . . . .
H98 H 0.365785 0.568754 0.229942 0.045 Uiso 1 1 calc R U . . .
C7 C 0.1623(2) 0.3975(5) 0.0814(3) 0.034(2) Uani 1 1 d . . . . .
H7 H 0.178812 0.382455 0.111745 0.041 Uiso 1 1 calc R U . . .
N22 N -0.0595(2) 0.2248(6) 0.0086(4) 0.061(3) Uani 1 1 d . . . . .
N8 N 0.0105(2) 0.2100(6) 0.1085(4) 0.058(3) Uani 1 1 d . . . . .
C85 C 0.2179(2) 0.7049(5) 0.1284(3) 0.033(2) Uani 1 1 d . . . . .
C8 C 0.1380(3) 0.5768(6) 0.0047(4) 0.042(2) Uani 1 1 d . . . . .
H8A H 0.115671 0.588280 -0.022674 0.050 Uiso 1 1 calc R U . . .
H8B H 0.143273 0.613560 0.028606 0.050 Uiso 1 1 calc R U . . .
N21 N -0.0449(3) 0.2569(7) 0.0782(5) 0.072(3) Uani 1 1 d . . . . .
C56 C 0.0341(3) 0.2293(7) 0.1582(5) 0.056(3) Uani 1 1 d . . . . .
H56A H 0.030586 0.193332 0.175619 0.067 Uiso 1 1 calc R U . . .
H56B H 0.056576 0.221535 0.167874 0.067 Uiso 1 1 calc R U . . .
C43 C 0.1909(3) -0.3227(6) 0.3061(4) 0.047(3) Uani 1 1 d . . . . .
H43 H 0.206649 -0.316549 0.300565 0.057 Uiso 1 1 calc R U . . .
C24 C 0.3159(2) -0.0073(6) 0.2701(4) 0.045(3) Uani 1 1 d . . . . .
H24 H 0.329565 0.022187 0.266148 0.054 Uiso 1 1 calc R U . . .
C55 C 0.0205(3) 0.1849(6) 0.0833(5) 0.053(3) Uani 1 1 d . . . . .
C47 C 0.2026(3) -0.3658(6) 0.4933(4) 0.044(2) Uani 1 1 d . . . . .
C59 C 0.0875(3) 0.5825(8) 0.1997(4) 0.053(3) Uani 1 1 d . . . . .
C29 C 0.4372(2) -0.0630(6) 0.4586(4) 0.042(2) Uani 1 1 d . . . . .
C12 C 0.2157(3) 0.5902(7) 0.0125(4) 0.049(3) Uani 1 1 d . . . . .
H12 H 0.238206 0.577894 0.033798 0.058 Uiso 1 1 calc R U . . .
C26 C 0.3631(2) -0.1035(7) 0.3162(4) 0.048(3) Uani 1 1 d . . . . .
H26A H 0.362230 -0.158693 0.309807 0.058 Uiso 1 1 calc R U . . .
H26B H 0.370917 -0.076456 0.300848 0.058 Uiso 1 1 calc R U . . .
C51 C 0.1950(3) -0.2612(6) 0.5349(5) 0.054(3) Uani 1 1 d . . . . .
H51 H 0.176897 -0.240758 0.506928 0.065 Uiso 1 1 calc R U . . .
C28 C 0.4322(3) -0.1380(7) 0.4402(4) 0.052(3) Uani 1 1 d . . . . .
H28 H 0.445959 -0.178855 0.458939 0.062 Uiso 1 1 calc R U . . .
C54 C 0.2387(3) -0.3535(7) 0.5794(4) 0.057(3) Uani 1 1 d . . . . .
H54 H 0.251230 -0.395950 0.581854 0.068 Uiso 1 1 calc R U . . .
C11 C 0.2045(3) 0.6269(6) -0.0286(4) 0.045(3) Uani 1 1 d . . . . .
N20 N -0.0244(3) 0.3469(7) 0.1411(4) 0.063(3) Uani 1 1 d . . . . .
C94 C 0.3895(3) 0.6414(7) 0.1210(4) 0.051(3) Uani 1 1 d . . . . .
C9 C 0.1501(3) 0.6203(8) -0.0476(5) 0.060(3) Uani 1 1 d . . . . .
H9 H 0.127325 0.629258 -0.068624 0.072 Uiso 1 1 calc R U . . .
C102 C 0.3545(3) 0.5309(6) -0.0164(3) 0.041(2) Uani 1 1 d . . . . .
H102 H 0.372494 0.497675 -0.010671 0.049 Uiso 1 1 calc R U . . .
C61 C -0.0895(3) 0.2748(7) -0.1050(5) 0.061(4) Uani 1 1 d . . . . .
C92 C 0.3567(3) 0.7315(6) 0.1935(4) 0.043(2) Uani 1 1 d . . . . .
C41 C 0.1686(3) -0.3977(6) 0.3374(4) 0.045(3) Uani 1 1 d . . . . .
C63 C 0.0004(3) 0.1965(8) -0.0477(5) 0.065(4) Uani 1 1 d . . . . .
C53 C 0.2464(3) -0.3189(8) 0.6189(4) 0.062(3) Uani 1 1 d . . . . .
H53 H 0.263766 -0.338526 0.647704 0.074 Uiso 1 1 calc R U . . .
C39 C 0.1430(3) -0.2769(7) 0.2980(4) 0.056(3) Uani 1 1 d . . . . .
H39 H 0.126310 -0.239858 0.287352 0.067 Uiso 1 1 calc R U . . .
N12 N 0.0773(2) 0.6564(7) 0.1830(4) 0.069(3) Uani 1 1 d . . . . .
C65 C -0.0042(3) 0.6441(8) 0.1406(5) 0.063(3) Uani 1 1 d . . . . .
C13 C 0.1934(3) 0.5716(6) 0.0222(4) 0.047(3) Uani 1 1 d . . . . .
H13 H 0.201058 0.546470 0.049831 0.057 Uiso 1 1 calc R U . . .
C84 C 0.2680(3) 0.6256(5) 0.1802(4) 0.040(2) Uani 1 1 d . . . . .
H84A H 0.252186 0.583524 0.163682 0.048 Uiso 1 1 calc R U . . .
H84B H 0.277965 0.619852 0.212901 0.048 Uiso 1 1 calc R U . . .
C67 C -0.0322(3) 0.4213(9) 0.1409(4) 0.058(3) Uani 1 1 d . . . . .
N4 N 0.5242(3) -0.0108(8) 0.5963(4) 0.074(3) Uani 1 1 d . . . . .
C48 C 0.2257(3) -0.3914(7) 0.4862(4) 0.052(3) Uani 1 1 d . . . . .
H48 H 0.248373 -0.385693 0.509619 0.062 Uiso 1 1 calc R U . . .
C82 C 0.3372(3) 0.4794(6) 0.1537(4) 0.047(3) Uani 1 1 d . . . . .
H82A H 0.355625 0.457464 0.182937 0.056 Uiso 1 1 calc R U . . .
H82B H 0.319117 0.441804 0.138818 0.056 Uiso 1 1 calc R U . . .
N2 N 0.2755(4) 0.7140(9) -0.0483(6) 0.095(5) Uani 1 1 d . . . . .
C88 C 0.1050(3) 0.8960(8) -0.0600(4) 0.051(3) Uani 1 1 d . . . . .
H88A H 0.088412 0.933270 -0.065664 0.061 Uiso 1 1 calc R U . . .
H88B H 0.094938 0.844689 -0.067757 0.061 Uiso 1 1 calc R U . . .
C14 C 0.2287(3) 0.6525(7) -0.0369(4) 0.056(3) Uani 1 1 d . . . . .
C42 C 0.1920(3) -0.3865(6) 0.3294(5) 0.055(3) Uani 1 1 d . . . . .
H42 H 0.208779 -0.423118 0.340214 0.066 Uiso 1 1 calc R U . . .
C77 C -0.0553(3) 0.1968(7) -0.1128(5) 0.065(4) Uani 1 1 d . . . . .
H77 H -0.062650 0.155705 -0.136008 0.078 Uiso 1 1 calc R U . . .
C36 C 0.4675(3) 0.0168(9) 0.5308(4) 0.069(4) Uani 1 1 d . . . . .
H36 H 0.448792 0.048444 0.517843 0.083 Uiso 1 1 calc R U . . .
C33 C 0.4957(3) -0.0924(7) 0.5298(4) 0.057(3) Uani 1 1 d . . . . .
H33 H 0.496509 -0.135789 0.514993 0.068 Uiso 1 1 calc R U . . .
C44 C 0.1708(4) -0.4665(6) 0.3652(4) 0.056(3) Uani 1 1 d . . . . .
H44A H 0.149127 -0.491098 0.349574 0.067 Uiso 1 1 calc R U . . .
H44B H 0.186389 -0.504725 0.368627 0.067 Uiso 1 1 calc R U . . .
C57 C 0.0575(3) 0.3594(8) 0.1872(4) 0.055(3) Uani 1 1 d . . . . .
C91 C 0.3234(3) 0.7930(6) 0.2149(4) 0.045(3) Uani 1 1 d . . . . .
H91A H 0.335292 0.838691 0.216111 0.053 Uiso 1 1 calc R U . . .
H91B H 0.330351 0.783331 0.246062 0.053 Uiso 1 1 calc R U . . .
C34 C 0.5230(3) -0.0720(10) 0.5740(5) 0.071(4) Uani 1 1 d . . . . .
H34 H 0.541697 -0.104076 0.588651 0.085 Uiso 1 1 calc R U . . .
C60 C 0.0961(3) 0.7115(9) 0.1774(6) 0.086(5) Uani 1 1 d . . . . .
H60A H 0.102236 0.754867 0.198283 0.103 Uiso 1 1 calc R U . . .
H60B H 0.116554 0.686841 0.186056 0.103 Uiso 1 1 calc R U . . .
C78 C -0.0536(3) 0.1670(7) -0.0720(5) 0.065(4) Uani 1 1 d . . . . .
H78 H -0.063051 0.114660 -0.077528 0.078 Uiso 1 1 calc R U . . .
C10 C 0.1708(3) 0.6402(8) -0.0597(4) 0.062(3) Uani 1 1 d . . . . .
H10 H 0.161960 0.662143 -0.088452 0.075 Uiso 1 1 calc R U . . .
C75 C 0.0467(3) 0.6085(8) 0.2099(4) 0.060(3) Uani 1 1 d . . . . .
H75 H 0.052059 0.620230 0.240245 0.073 Uiso 1 1 calc R U . . .
C72 C -0.0243(3) 0.1914(8) 0.0867(6) 0.071(4) Uani 1 1 d . . . . .
H72 H -0.026443 0.150294 0.103673 0.086 Uiso 1 1 calc R U . . .
C73 C 0.0089(3) 0.3295(8) 0.1807(5) 0.066(4) Uani 1 1 d . . . . .
H73 H 0.009073 0.290986 0.200830 0.079 Uiso 1 1 calc R U . . .
C71 C -0.0368(3) 0.1648(7) 0.0394(5) 0.063(4) Uani 1 1 d . . . . .
H71 H -0.047968 0.114175 0.031828 0.076 Uiso 1 1 calc R U . . .
C17 C 0.2827(5) 0.6567(10) -0.0193(8) 0.101(7) Uani 1 1 d . . . . .
H17 H 0.303981 0.635509 -0.002454 0.122 Uiso 1 1 calc R U . . .
C62 C -0.0046(3) 0.1228(8) 0.0073(5) 0.077(5) Uani 1 1 d . . . . .
H62A H 0.018658 0.112593 0.021095 0.093 Uiso 1 1 calc R U . . .
H62B H -0.016001 0.073017 -0.001283 0.093 Uiso 1 1 calc R U . . .
C69 C -0.0631(3) 0.2794(9) 0.0330(6) 0.066(4) Uani 1 1 d . . . . .
C74 C 0.0224(3) 0.4079(8) 0.2051(5) 0.063(4) Uani 1 1 d . . . . .
H74 H 0.028746 0.405998 0.236637 0.076 Uiso 1 1 calc R U . . .
C70 C -0.0846(3) 0.2147(9) -0.0402(6) 0.089(5) Uani 1 1 d . . . . .
H70A H -0.102407 0.251907 -0.050605 0.107 Uiso 1 1 calc R U . . .
H70B H -0.094053 0.162850 -0.045624 0.107 Uiso 1 1 calc R U . . .
C15 C 0.2193(4) 0.7109(9) -0.0697(5) 0.070(4) Uani 1 1 d . . . . .
H15 H 0.197866 0.731342 -0.088316 0.084 Uiso 1 1 calc R U . . .
C58 C 0.0769(3) 0.4780(9) 0.2347(4) 0.067(4) Uani 1 1 d . . . . .
H58A H 0.098027 0.459001 0.242758 0.081 Uiso 1 1 calc R U . . .
H58B H 0.079119 0.483537 0.263133 0.081 Uiso 1 1 calc R U . . .
C40 C 0.1441(3) -0.3417(8) 0.3212(5) 0.063(3) Uani 1 1 d . . . . .
H40 H 0.128021 -0.348162 0.326103 0.075 Uiso 1 1 calc R U . . .
C66 C -0.0053(4) 0.5427(10) 0.1865(6) 0.081(5) Uani 1 1 d . . . . .
H66A H -0.028274 0.559699 0.169326 0.097 Uiso 1 1 calc R U . . .
H66B H 0.004850 0.548077 0.219278 0.097 Uiso 1 1 calc R U . . .
C35 C 0.4973(4) 0.0334(9) 0.5754(5) 0.074(4) Uani 1 1 d . . . . .
H35 H 0.497965 0.077791 0.590699 0.089 Uiso 1 1 calc R U . . .
C18 C 0.2599(4) 0.6257(9) -0.0124(6) 0.077(4) Uani 1 1 d . . . . .
H18 H 0.266639 0.586462 0.009360 0.093 Uiso 1 1 calc R U . . .
C76 C 0.0522(3) 0.6811(8) 0.1885(5) 0.068(4) Uani 1 1 d . . . . .
H76 H 0.059763 0.726395 0.209095 0.081 Uiso 1 1 calc R U . . .
C64 C 0.0089(4) 0.7692(10) 0.1193(6) 0.090(5) Uani 1 1 d . . . . .
H64A H -0.015255 0.771079 0.098468 0.108 Uiso 1 1 calc R U . . .
H64B H 0.016561 0.811884 0.141123 0.108 Uiso 1 1 calc R U . . .
C16 C 0.2446(5) 0.7363(10) -0.0725(6) 0.084(5) Uani 1 1 d . . . . .
H16 H 0.238430 0.774384 -0.094650 0.101 Uiso 1 1 calc R U . . .
C68 C -0.0487(3) 0.2916(9) 0.1114(6) 0.081(5) Uani 1 1 d . . . . .
H68A H -0.070478 0.316166 0.094576 0.098 Uiso 1 1 calc R U . . .
H68B H -0.048306 0.250294 0.130153 0.098 Uiso 1 1 calc R U . . .

loop_
_atom_site_aniso_label
_atom_site_aniso_U_11
_atom_site_aniso_U_22
_atom_site_aniso_U_33
_atom_site_aniso_U_23
_atom_site_aniso_U_13
_atom_site_aniso_U_12
U1 0.02608(17) 0.01771(15) 0.03845(19) 0.00184(13) 0.01860(15) 0.00114(12)
U2 0.02737(17) 0.01655(15) 0.0410(2) 0.00277(13) 0.01976(15) 0.00159(12)
U3 0.02696(19) 0.02810(19) 0.0667(3) 0.01525(18) 0.02315(19) 0.00664(14)
O7 0.021(3) 0.020(3) 0.061(4) 0.012(3) 0.019(3) 0.000(2)
O13 0.037(4) 0.040(4) 0.063(5) -0.003(4) 0.036(4) 0.000(3)
O10 0.039(4) 0.026(3) 0.042(4) 0.015(3) 0.017(3) 0.001(3)
O14 0.038(4) 0.025(3) 0.059(4) 0.013(3) 0.030(4) 0.007(3)
O12 0.033(4) 0.027(3) 0.054(4) 0.010(3) 0.025(3) 0.011(3)
O8 0.025(3) 0.020(3) 0.070(5) 0.015(3) 0.023(3) 0.008(3)
O3 0.042(4) 0.033(4) 0.047(4) 0.005(3) 0.016(4) 0.001(3)
O15 0.043(4) 0.035(4) 0.057(4) 0.018(3) 0.034(4) 0.011(3)
O2 0.055(4) 0.029(3) 0.039(4) -0.004(3) 0.031(4) -0.002(3)
O6 0.038(4) 0.052(5) 0.059(5) 0.014(4) 0.025(4) 0.011(4)
O16 0.030(4) 0.073(6) 0.044(4) 0.017(4) 0.016(3) -0.009(4)
O4 0.056(5) 0.027(4) 0.048(4) -0.005(3) 0.027(4) -0.005(3)
O18 0.028(4) 0.033(4) 0.100(7) 0.019(4) 0.031(4) 0.007(3)
O1 0.048(4) 0.035(4) 0.038(4) -0.007(3) 0.023(3) -0.004(3)
O9 0.036(4) 0.036(4) 0.093(6) 0.024(4) 0.039(4) 0.011(3)
O5 0.053(5) 0.027(4) 0.074(6) 0.007(4) 0.015(4) -0.003(4)
O29 0.041(4) 0.032(4) 0.060(5) -0.016(3) 0.029(4) -0.014(3)
N26 0.038(5) 0.029(4) 0.032(4) 0.000(3) 0.017(4) -0.003(3)
O26 0.056(5) 0.041(4) 0.053(5) -0.007(3) 0.035(4) -0.015(4)
N38 0.045(5) 0.031(4) 0.037(5) -0.002(3) 0.027(4) -0.001(4)
N33 0.037(5) 0.031(4) 0.052(5) 0.002(4) 0.029(4) -0.006(3)
N3 0.024(4) 0.035(4) 0.039(5) -0.010(4) 0.011(4) 0.001(3)
N35 0.048(5) 0.042(5) 0.047(5) -0.004(4) 0.034(5) -0.007(4)
N32 0.041(5) 0.026(4) 0.042(5) -0.002(3) 0.027(4) -0.001(3)
C19 0.0214(18) 0.0182(18) 0.0190(18) -0.0002(10) 0.0112(12) 0.0003(10)
N28 0.028(4) 0.027(4) 0.048(5) -0.001(4) 0.023(4) -0.001(3)
O23 0.057(6) 0.077(6) 0.072(6) 0.006(5) 0.040(5) 0.021(5)
N1 0.048(5) 0.016(4) 0.059(6) 0.011(4) 0.036(5) 0.012(3)
O11 0.068(6) 0.037(4) 0.058(5) 0.004(4) 0.015(5) -0.022(4)
N24 0.047(5) 0.040(5) 0.049(5) -0.016(4) 0.033(5) -0.012(4)
N5 0.082(7) 0.037(5) 0.055(6) 0.013(4) 0.054(6) 0.007(5)
N31 0.039(5) 0.031(4) 0.044(5) -0.002(4) 0.024(4) -0.009(4)
N34 0.049(5) 0.036(5) 0.056(5) -0.010(4) 0.039(5) -0.011(4)
O17 0.090(5) 0.086(5) 0.107(5) 0.038(4) 0.066(4) 0.047(4)
C95 0.052(6) 0.021(4) 0.042(5) -0.004(4) 0.034(5) -0.010(4)
C23 0.029(5) 0.032(5) 0.031(5) -0.006(4) 0.011(4) 0.008(4)
N25 0.046(5) 0.033(5) 0.052(5) -0.007(4) 0.033(5) -0.007(4)
O31 0.065(5) 0.032(4) 0.070(5) 0.009(4) 0.042(5) -0.007(4)
N37 0.042(5) 0.036(5) 0.039(5) 0.001(4) 0.021(4) -0.002(4)
O19 0.042(5) 0.075(6) 0.079(6) 0.003(5) 0.042(5) 0.000(4)
N29 0.036(4) 0.031(4) 0.046(5) -0.006(4) 0.025(4) -0.004(3)
N23 0.054(6) 0.042(5) 0.047(5) -0.009(4) 0.033(5) -0.009(4)
N30 0.052(6) 0.043(5) 0.046(5) -0.015(4) 0.031(5) -0.021(4)
N27 0.031(4) 0.025(4) 0.044(5) -0.001(3) 0.021(4) -0.006(3)
O32 0.070(6) 0.036(4) 0.099(7) -0.008(4) 0.065(5) -0.017(4)
O21 0.048(5) 0.050(5) 0.102(7) -0.002(5) 0.028(5) 0.011(4)
O33 0.065(5) 0.057(5) 0.076(6) -0.020(5) 0.051(5) -0.026(4)
O30 0.068(6) 0.037(4) 0.073(6) -0.026(4) 0.045(5) -0.024(4)
O28 0.048(5) 0.045(5) 0.056(5) -0.014(4) 0.025(4) -0.011(4)
C5 0.055(6) 0.024(5) 0.048(6) 0.010(4) 0.038(5) 0.006(4)
N36 0.058(6) 0.051(6) 0.045(5) -0.017(4) 0.036(5) -0.023(5)
O20 0.035(4) 0.068(6) 0.082(6) 0.003(5) 0.029(4) 0.004(4)
C22 0.045(6) 0.021(4) 0.040(5) 0.003(4) 0.020(5) 0.009(4)
C37 0.032(5) 0.035(5) 0.035(5) 0.005(4) 0.019(4) 0.006(4)
N14 0.027(5) 0.047(6) 0.089(8) -0.007(6) 0.024(5) 0.002(4)
O27 0.063(6) 0.057(5) 0.070(6) -0.017(4) 0.040(5) -0.023(4)
O22 0.048(5) 0.060(6) 0.121(8) 0.015(6) 0.048(6) 0.008(5)
O24 0.047(5) 0.083(7) 0.078(6) 0.005(5) 0.032(5) 0.007(5)
C1 0.042(6) 0.031(5) 0.058(7) 0.004(5) 0.031(6) 0.001(5)
C21 0.026(5) 0.023(4) 0.039(5) 0.009(4) 0.017(4) -0.002(3)
C25 0.029(5) 0.035(5) 0.037(5) 0.008(4) 0.011(4) 0.002(4)
N9 0.040(5) 0.055(6) 0.079(7) 0.019(5) 0.037(5) 0.007(5)
N6 0.055(6) 0.061(7) 0.065(7) -0.014(6) 0.038(6) -0.007(5)
C38 0.040(6) 0.039(5) 0.029(5) 0.004(4) 0.019(4) -0.005(4)
C6 0.052(7) 0.033(5) 0.046(6) -0.001(5) 0.030(5) -0.010(5)
N16 0.041(6) 0.047(6) 0.086(8) 0.005(5) 0.035(6) 0.007(5)
C83 0.052(6) 0.027(5) 0.039(5) 0.006(4) 0.030(5) -0.001(4)
N7 0.022(4) 0.044(6) 0.090(8) 0.002(5) 0.023(5) 0.005(4)
N19 0.055(7) 0.070(7) 0.071(7) 0.019(6) 0.039(6) 0.019(6)
C86 0.024(5) 0.043(6) 0.062(7) 0.007(5) 0.027(5) 0.007(4)
N11 0.049(6) 0.064(7) 0.049(6) -0.011(5) 0.025(5) 0.005(5)
C50 0.048(6) 0.044(6) 0.046(6) 0.010(5) 0.030(5) 0.009(5)
C90 0.042(6) 0.032(5) 0.038(5) 0.004(4) 0.026(5) -0.003(4)
C45 0.048(7) 0.060(7) 0.050(6) 0.002(5) 0.036(6) 0.000(5)
C3 0.034(5) 0.041(6) 0.049(6) 0.006(5) 0.021(5) -0.001(4)
C81 0.040(6) 0.034(5) 0.056(7) -0.007(5) 0.026(6) 0.000(5)
C80 0.057(7) 0.033(5) 0.044(6) -0.005(5) 0.028(6) -0.014(5)
C101 0.051(6) 0.035(5) 0.032(5) -0.006(4) 0.026(5) -0.001(5)
C93 0.041(6) 0.049(6) 0.044(6) -0.005(5) 0.026(5) -0.011(5)
C52 0.082(10) 0.042(7) 0.076(9) -0.006(6) 0.061(8) -0.007(6)
C79 0.049(6) 0.024(5) 0.044(6) -0.014(4) 0.027(5) -0.011(4)
C32 0.027(5) 0.043(6) 0.030(5) 0.000(4) 0.011(4) -0.006(4)
N17 0.045(6) 0.069(8) 0.062(7) -0.003(6) 0.019(5) 0.008(6)
C97 0.041(5) 0.026(5) 0.031(5) -0.003(4) 0.020(4) -0.001(4)
C99 0.051(6) 0.039(6) 0.042(6) 0.002(5) 0.028(5) 0.004(5)
C96 0.033(5) 0.033(5) 0.040(5) 0.006(4) 0.022(5) 0.003(4)
N18 0.053(6) 0.066(7) 0.062(7) -0.006(6) 0.030(6) 0.004(5)
C89 0.053(7) 0.027(5) 0.047(6) -0.003(4) 0.028(5) -0.007(5)
C46 0.044(6) 0.063(8) 0.051(7) 0.010(6) 0.033(6) 0.007(5)
O25 0.038(5) 0.085(8) 0.104(8) 0.007(6) 0.023(5) 0.011(5)
C2 0.037(5) 0.031(5) 0.035(5) 0.002(4) 0.019(5) -0.006(4)
C87 0.040(6) 0.046(6) 0.055(7) -0.005(5) 0.038(5) -0.003(5)
C49 0.056(7) 0.045(6) 0.069(8) 0.018(6) 0.047(7) 0.019(5)
N15 0.048(6) 0.043(6) 0.095(9) 0.006(6) 0.029(6) 0.014(5)
C20 0.019(4) 0.025(4) 0.032(5) -0.002(4) 0.006(4) 0.008(3)
C4 0.046(6) 0.043(6) 0.038(6) 0.021(5) 0.019(5) 0.011(5)
N10 0.037(5) 0.067(7) 0.066(7) 0.009(5) 0.032(5) 0.003(5)
C31 0.041(6) 0.031(5) 0.058(7) 0.001(5) 0.022(6) 0.000(5)
N13 0.031(5) 0.059(7) 0.086(8) 0.000(6) 0.021(6) -0.004(5)
C27 0.044(6) 0.022(5) 0.062(7) -0.006(5) 0.023(6) 0.005(4)
C30 0.033(5) 0.035(6) 0.051(6) -0.006(5) 0.013(5) 0.004(4)
C100 0.047(6) 0.043(6) 0.053(7) -0.003(5) 0.031(6) 0.000(5)
C98 0.035(5) 0.044(6) 0.037(5) -0.007(4) 0.023(5) -0.008(4)
C7 0.040(5) 0.025(5) 0.040(5) 0.006(4) 0.025(5) 0.002(4)
N22 0.035(5) 0.048(6) 0.094(8) 0.011(6) 0.036(6) 0.006(4)
N8 0.024(4) 0.057(6) 0.087(8) 0.014(6) 0.029(5) 0.011(4)
C85 0.040(5) 0.026(5) 0.039(5) 0.000(4) 0.027(5) -0.002(4)
C8 0.046(6) 0.029(5) 0.063(7) 0.013(5) 0.040(6) 0.014(4)
N21 0.038(6) 0.057(7) 0.118(11) 0.009(7) 0.045(7) 0.003(5)
C56 0.029(6) 0.050(7) 0.084(9) 0.027(6) 0.032(6) 0.015(5)
C43 0.055(7) 0.041(6) 0.065(7) 0.020(5) 0.046(6) 0.017(5)
C24 0.031(5) 0.047(6) 0.049(6) 0.005(5) 0.019(5) -0.003(5)
C55 0.040(6) 0.028(5) 0.078(9) 0.016(5) 0.028(6) 0.007(5)
C47 0.047(6) 0.044(6) 0.047(6) 0.018(5) 0.032(5) 0.016(5)
C59 0.035(6) 0.059(8) 0.045(6) -0.015(6) 0.013(5) -0.013(5)
C29 0.030(5) 0.042(6) 0.046(6) 0.009(5) 0.019(5) 0.006(4)
C12 0.036(6) 0.054(7) 0.058(7) -0.005(6) 0.029(6) -0.006(5)
C26 0.027(5) 0.055(7) 0.043(6) -0.021(5) 0.012(5) 0.002(5)
C51 0.073(8) 0.036(6) 0.066(8) 0.006(5) 0.049(7) 0.008(6)
C28 0.037(6) 0.041(6) 0.054(7) 0.004(5) 0.015(5) 0.015(5)
C54 0.044(7) 0.057(7) 0.052(7) 0.000(6) 0.020(6) 0.009(6)
C11 0.060(7) 0.030(5) 0.061(7) 0.004(5) 0.045(6) 0.000(5)
N20 0.048(6) 0.063(7) 0.086(8) 0.014(6) 0.044(6) 0.013(5)
C94 0.048(7) 0.050(7) 0.067(8) -0.011(6) 0.041(6) -0.011(5)
C9 0.053(7) 0.068(8) 0.071(8) 0.026(7) 0.044(7) 0.013(6)
C102 0.057(7) 0.033(5) 0.039(6) -0.002(4) 0.032(5) 0.006(5)
C61 0.030(6) 0.037(6) 0.092(10) 0.001(6) 0.023(7) -0.005(5)
C92 0.055(7) 0.037(6) 0.045(6) -0.006(5) 0.034(6) -0.003(5)
C41 0.068(8) 0.028(5) 0.051(6) 0.003(5) 0.043(6) 0.002(5)
C63 0.035(7) 0.051(8) 0.102(11) -0.007(7) 0.037(7) -0.001(6)
C53 0.044(7) 0.066(9) 0.054(7) -0.008(6) 0.018(6) -0.002(6)
C39 0.055(7) 0.062(8) 0.066(8) 0.035(6) 0.044(7) 0.024(6)
N12 0.035(5) 0.066(7) 0.076(8) -0.008(6) 0.017(5) 0.001(5)
C65 0.048(7) 0.066(9) 0.066(8) -0.007(7) 0.030(7) 0.015(7)
C13 0.052(7) 0.044(6) 0.053(7) 0.009(5) 0.035(6) 0.001(5)
C84 0.045(6) 0.024(5) 0.058(6) 0.004(4) 0.034(5) -0.009(4)
C67 0.056(8) 0.079(9) 0.055(7) 0.012(7) 0.042(7) 0.007(7)
N4 0.054(7) 0.099(10) 0.042(6) -0.011(6) 0.015(5) 0.003(7)
C48 0.052(7) 0.049(7) 0.059(7) 0.016(6) 0.036(6) 0.011(5)
C82 0.060(7) 0.028(5) 0.064(7) -0.002(5) 0.043(6) -0.004(5)
N2 0.124(13) 0.089(10) 0.138(13) -0.047(10) 0.114(12) -0.055(10)
C88 0.042(6) 0.077(8) 0.038(6) -0.003(6) 0.027(5) -0.011(6)
C14 0.082(9) 0.047(7) 0.064(8) -0.021(6) 0.057(8) -0.024(6)
C42 0.081(9) 0.028(5) 0.082(9) 0.020(6) 0.064(8) 0.019(5)
C77 0.048(7) 0.033(6) 0.075(9) -0.005(6) 0.016(7) 0.001(5)
C36 0.037(7) 0.096(11) 0.054(8) -0.020(7) 0.017(6) 0.002(7)
C33 0.040(6) 0.054(7) 0.052(7) 0.002(6) 0.015(6) 0.012(5)
C44 0.097(10) 0.032(6) 0.064(8) 0.006(5) 0.062(8) 0.011(6)
C57 0.046(7) 0.062(8) 0.055(7) 0.015(6) 0.030(6) 0.004(6)
C91 0.048(6) 0.030(5) 0.059(7) -0.004(5) 0.034(6) -0.009(5)
C34 0.041(7) 0.091(11) 0.050(7) 0.007(8) 0.011(6) -0.004(7)
C60 0.035(7) 0.063(9) 0.122(14) -0.028(9) 0.027(8) -0.020(7)
C78 0.037(6) 0.034(6) 0.093(10) -0.003(6) 0.022(7) -0.007(5)
C10 0.056(8) 0.079(9) 0.058(7) 0.030(7) 0.037(7) 0.012(7)
C75 0.053(7) 0.070(9) 0.051(7) -0.015(6) 0.028(6) 0.004(6)
C72 0.042(7) 0.051(8) 0.115(12) 0.011(8) 0.043(8) 0.001(6)
C73 0.056(8) 0.069(9) 0.095(10) 0.036(8) 0.057(8) 0.020(7)
C71 0.029(6) 0.037(6) 0.102(11) 0.002(7) 0.028(7) 0.004(5)
C17 0.112(14) 0.080(12) 0.19(2) -0.048(13) 0.131(15) -0.032(10)
C62 0.045(7) 0.047(8) 0.100(11) 0.023(8) 0.022(8) 0.018(6)
C69 0.033(6) 0.065(9) 0.098(11) -0.007(8) 0.039(7) -0.010(6)
C74 0.064(8) 0.079(10) 0.063(8) 0.023(7) 0.048(7) 0.014(7)
C70 0.033(7) 0.067(10) 0.127(14) 0.022(9) 0.027(9) 0.010(7)
C15 0.084(10) 0.074(9) 0.065(8) 0.003(7) 0.053(8) -0.014(8)
C58 0.043(7) 0.097(11) 0.037(6) 0.003(7) 0.011(6) 0.018(7)
C40 0.073(9) 0.068(9) 0.074(9) 0.023(7) 0.058(8) 0.014(7)
C66 0.087(11) 0.087(11) 0.083(11) 0.002(9) 0.059(10) 0.029(9)
C35 0.072(10) 0.082(10) 0.071(9) -0.028(8) 0.044(8) -0.013(8)
C18 0.089(11) 0.058(9) 0.120(13) 0.003(8) 0.081(11) 0.004(8)
C76 0.055(8) 0.056(8) 0.079(9) -0.021(7) 0.034(7) -0.010(6)
C64 0.060(9) 0.088(12) 0.092(12) 0.002(9) 0.031(9) 0.035(9)
C16 0.138(16) 0.085(11) 0.085(11) -0.019(9) 0.097(12) -0.048(11)
C68 0.055(8) 0.072(10) 0.134(14) 0.007(10) 0.065(10) 0.001(7)

loop_
_atom_type_symbol
_atom_type_description
_atom_type_scat_dispersion_real
_atom_type_scat_dispersion_imag
_atom_type_scat_source
C C 0.0033 0.0016 'International Tables Vol C Tables 4.2.6.8 and 6.1.1.4'
H H 0.0000 0.0000 'International Tables Vol C Tables 4.2.6.8 and 6.1.1.4'
N N 0.0061 0.0033 'International Tables Vol C Tables 4.2.6.8 and 6.1.1.4'
O O 0.0106 0.0060 'International Tables Vol C Tables 4.2.6.8 and 6.1.1.4'
U U -9.6767 9.6646 'International Tables Vol C Tables 4.2.6.8 and 6.1.1.4'

loop_
_geom_angle_atom_site_label_1
_geom_angle_atom_site_label_2
_geom_angle_atom_site_label_3
_geom_angle
_geom_angle_site_symmetry_1
_geom_angle_site_symmetry_3
_geom_angle_publ_flag
O7 U1 U3 35.10(15) . . ?
O7 U1 O10 141.8(2) . . ?
O7 U1 O12 79.6(2) . . ?
O7 U1 O8 70.2(2) . . ?
O7 U1 O16 147.2(2) . . ?
O10 U1 U3 107.90(16) . . ?
O10 U1 O12 138.6(2) . . ?
O10 U1 O16 70.9(2) . . ?
O12 U1 U3 112.88(16) . . ?
O12 U1 O16 67.7(2) . . ?
O8 U1 U3 36.51(16) . . ?
O8 U1 O10 71.8(2) . . ?
O8 U1 O12 149.4(2) . . ?
O8 U1 O16 142.0(2) . . ?
O2 U1 U3 81.5(2) . . ?
O2 U1 O7 91.1(3) . . ?
O2 U1 O10 90.8(3) . . ?
O2 U1 O12 88.2(3) . . ?
O2 U1 O8 87.1(3) . . ?
O2 U1 O16 86.1(3) . . ?
O16 U1 U3 167.5(2) . . ?
O1 U1 U3 102.6(2) . . ?
O1 U1 O7 92.3(3) . . ?
O1 U1 O10 87.9(3) . . ?
O1 U1 O12 90.2(3) . . ?
O1 U1 O8 96.1(3) . . ?
O1 U1 O2 175.9(3) . . ?
O1 U1 O16 89.8(3) . . ?
O7 U2 U3 35.36(15) . . ?
O7 U2 O13 85.7(2) . . ?
O7 U2 O14 163.4(2) . . ?
O7 U2 O15 143.4(2) . . ?
O7 U2 O9 73.1(2) . . ?
O7 U2 C37 169.3(3) . . ?
O13 U2 U3 120.93(18) . . ?
O13 U2 O14 77.9(2) . . ?
O13 U2 O15 129.7(2) . . ?
O13 U2 C37 103.9(3) . . ?
O14 U2 U3 161.18(15) . . ?
O14 U2 C37 26.2(2) . . ?
O3 U2 U3 91.7(2) . . ?
O3 U2 O7 94.6(3) . . ?
O3 U2 O13 90.1(3) . . ?
O3 U2 O14 87.2(3) . . ?
O3 U2 O15 94.5(3) . . ?
O3 U2 O9 89.0(3) . . ?
O3 U2 C37 90.2(3) . . ?
O15 U2 U3 108.96(15) . . ?
O15 U2 O14 52.5(2) . . ?
O15 U2 C37 26.3(2) . . ?
O4 U2 U3 93.5(2) . . ?
O4 U2 O7 89.9(3) . . ?
O4 U2 O13 87.7(3) . . ?
O4 U2 O14 87.7(3) . . ?
O4 U2 O3 174.8(3) . . ?
O4 U2 O15 83.3(3) . . ?
O4 U2 O9 94.8(3) . . ?
O4 U2 C37 85.7(3) . . ?
O9 U2 U3 37.79(18) . . ?
O9 U2 O13 158.6(3) . . ?
O9 U2 O14 123.4(2) . . ?
O9 U2 O15 71.6(2) . . ?
O9 U2 C37 97.5(3) . . ?
C37 U2 U3 135.12(19) . . ?
U2 U3 U1 69.168(10) . . ?
O7 U3 U1 34.82(15) . . ?
O7 U3 U2 34.68(15) . . ?
O7 U3 O8 70.6(2) . . ?
O7 U3 O18 144.5(2) . . ?
O7 U3 O9 71.7(2) . . ?
O7 U3 O17 143.4(3) . . ?
O8 U3 U1 37.17(15) . . ?
O8 U3 U2 105.25(15) . . ?
O8 U3 O18 74.3(2) . . ?
O8 U3 O9 142.2(2) . . ?
O8 U3 O17 145.8(3) . . ?
O6 U3 U1 85.2(2) . . ?
O6 U3 U2 91.5(2) . . ?
O6 U3 O7 91.6(3) . . ?
O6 U3 O8 92.9(3) . . ?
O6 U3 O18 85.1(3) . . ?
O6 U3 O9 89.7(3) . . ?
O6 U3 O5 174.9(4) . . ?
O6 U3 O17 90.3(4) . . ?
O18 U3 U1 109.79(17) . . ?
O18 U3 U2 176.5(2) . . ?
O18 U3 O17 72.0(3) . . ?
O9 U3 U1 105.82(17) . . ?
O9 U3 U2 36.99(17) . . ?
O9 U3 O18 143.4(2) . . ?
O9 U3 O17 71.8(3) . . ?
O5 U3 U1 99.3(3) . . ?
O5 U3 U2 92.3(3) . . ?
O5 U3 O7 93.4(3) . . ?
O5 U3 O8 89.4(3) . . ?
O5 U3 O18 91.1(3) . . ?
O5 U3 O9 91.3(3) . . ?
O5 U3 O17 85.3(4) . . ?
O17 U3 U1 175.0(2) . . ?
O17 U3 U2 108.7(2) . . ?
U1 O7 U3 110.1(2) . . ?
U2 O7 U1 138.7(3) . . ?
U2 O7 U3 110.0(2) . . ?
C19 O13 U2 132.8(5) . . ?
C1 O10 U1 130.3(6) . . ?
C37 O14 U2 92.6(5) . . ?
C19 O12 U1 142.5(6) . . ?
U3 O8 U1 106.3(3) . . ?
C37 O15 U2 94.5(6) . . ?
U1 O16 H16A 110.7 . . ?
U1 O16 H16B 110.1 . . ?
H16A O16 H16B 103.3 . . ?
C55 O18 U3 126.3(7) . . ?
U2 O9 U3 105.2(3) . . ?
C83 N26 C97 110.4(8) . . ?
C83 N26 C84 122.1(8) . . ?
C97 N26 C84 121.0(8) . . ?
C79 N38 C101 111.6(8) . 7_565 ?
C79 N38 C89 122.1(8) . 7_565 ?
C89 N38 C101 122.4(8) 7_565 7_565 ?
C92 N33 C97 112.0(8) . . ?
C92 N33 C91 122.6(8) . . ?
C91 N33 C97 121.2(8) . . ?
C31 N3 C27 120.3(9) . . ?
C31 N3 C26 120.3(9) . . ?
C27 N3 C26 119.3(8) . . ?
C99 N35 C93 123.7(9) . . ?
C94 N35 C93 120.0(9) . . ?
C94 N35 C99 113.4(9) . . ?
C90 N32 C96 111.3(8) . . ?
C90 N32 C91 120.7(8) . . ?
C91 N32 C96 123.4(8) . . ?
O13 C19 C20 117.9(7) . . ?
O12 C19 O13 117.8(7) . . ?
O12 C19 C20 124.3(8) . . ?
C86 N28 C95 125.6(8) . . ?
C85 N28 C95 110.1(8) . . ?
C85 N28 C86 121.6(8) . . ?
C9 N1 C8 117.4(9) . . ?
C13 N1 C8 122.0(9) . . ?
C13 N1 C9 120.6(10) . . ?
C81 N24 C99 112.1(8) . . ?
C81 N24 C82 122.6(9) . . ?
C82 N24 C99 123.6(9) . . ?
C45 N5 C49 121.3(10) . . ?
C45 N5 C44 118.4(11) . . ?
C49 N5 C44 120.1(10) . . ?
C95 N31 C89 125.5(9) . . ?
C90 N31 C95 111.7(8) . . ?
C90 N31 C89 121.8(8) . . ?
C93 N34 C98 123.8(9) . . ?
C92 N34 C93 123.1(9) . . ?
C92 N34 C98 112.1(8) . . ?
U3 O17 H17A 109.4 . . ?
U3 O17 H17B 109.1 . . ?
H17A O17 H17B 104.5 . . ?
N28 C95 H95 110.7 . . ?
N28 C95 C96 104.5(7) . . ?
N31 C95 N28 114.2(8) . . ?
N31 C95 H95 110.7 . . ?
N31 C95 C96 105.7(8) . . ?
C96 C95 H95 110.7 . . ?
C22 C23 C24 119.9(9) . . ?
C22 C23 C26 120.3(9) . . ?
C24 C23 C26 119.6(10) . . ?
C83 N25 C98 111.9(8) . . ?
C83 N25 C82 121.9(9) . . ?
C82 N25 C98 120.6(9) . . ?
C79 N37 C80 121.2(9) . . ?
C79 N37 C102 112.9(8) . . ?
C102 N37 C80 124.9(9) . . ?
C86 N29 C101 123.9(8) . . ?
C87 N29 C86 122.4(9) . . ?
C87 N29 C101 112.9(8) . . ?
C81 N23 C80 120.7(9) . . ?
C81 N23 C100 111.1(9) . . ?
C80 N23 C100 126.0(9) . . ?
C87 N30 C102 112.9(8) . 7_565 ?
C87 N30 C88 120.5(9) . . ?
C88 N30 C102 123.8(10) . 7_565 ?
C85 N27 C96 112.2(8) . . ?
C85 N27 C84 123.4(8) . . ?
C84 N27 C96 123.2(8) . . ?
C6 C5 C4 119.4(9) . . ?
C6 C5 C8 120.6(10) . . ?
C4 C5 C8 120.0(9) . . ?
C94 N36 C100 112.4(9) . . ?
C94 N36 C88 120.7(9) . 7_565 ?
C88 N36 C100 125.0(9) 7_565 . ?
C23 C22 H22 119.7 . . ?
C23 C22 C21 120.5(9) . . ?
C21 C22 H22 119.7 . . ?
O14 C37 U2 61.2(5) . . ?
O14 C37 O15 120.4(9) . . ?
O14 C37 C38 121.6(8) . . ?
O15 C37 U2 59.2(5) . . ?
O15 C37 C38 118.0(8) . . ?
C38 C37 U2 174.7(7) . . ?
C61 N14 C78 111.1(12) . . ?
C61 N14 C70 118.8(11) . . ?
C70 N14 C78 125.3(12) . . ?
O10 C1 C2 115.2(9) . . ?
O11 C1 O10 123.8(10) . . ?
O11 C1 C2 121.0(10) . . ?
C22 C21 H21 120.3 . . ?
C22 C21 C20 119.4(8) . . ?
C20 C21 H21 120.3 . . ?
C20 C25 H25 119.5 . . ?
C20 C25 C24 121.1(9) . . ?
C24 C25 H25 119.5 . . ?
C56 N9 C73 123.6(10) . . ?
C57 N9 C56 120.3(10) . . ?
C57 N9 C73 112.4(11) . . ?
C52 N6 C53 116.8(11) . . ?
C43 C38 C37 120.2(9) . . ?
C39 C38 C37 119.5(9) . . ?
C39 C38 C43 120.3(9) . . ?
C5 C6 H6 120.6 . . ?
C7 C6 C5 118.9(10) . . ?
C7 C6 H6 120.6 . . ?
C63 N16 C77 112.2(11) . . ?
C63 N16 C64 117.6(11) . 5_565 ?
C77 N16 C64 123.6(13) . 5_565 ?
N25 C83 N26 109.3(9) . . ?
O28 C83 N26 123.4(10) . . ?
O28 C83 N25 127.3(10) . . ?
C55 N7 C71 112.2(12) . . ?
C55 N7 C62 122.5(10) . . ?
C71 N7 C62 124.9(11) . . ?
C67 N19 C74 110.4(12) . . ?
C67 N19 C66 123.6(12) . . ?
C74 N19 C66 125.4(13) . . ?
N28 C86 H86A 108.8 . . ?
N28 C86 H86B 108.8 . . ?
N29 C86 N28 113.9(8) . . ?
N29 C86 H86A 108.8 . . ?
N29 C86 H86B 108.8 . . ?
H86A C86 H86B 107.7 . . ?
C59 N11 C75 113.0(11) . . ?
C59 N11 C58 123.4(11) . . ?
C58 N11 C75 123.1(11) . . ?
C51 C50 C47 120.8(10) . . ?
C54 C50 C47 122.7(10) . . ?
C54 C50 C51 116.5(11) . . ?
N31 C90 N32 108.4(8) . . ?
O31 C90 N32 126.0(10) . . ?
O31 C90 N31 125.7(9) . . ?
N5 C45 H45 120.2 . . ?
N5 C45 C46 119.6(11) . . ?
C46 C45 H45 120.2 . . ?
C2 C3 H3 118.9 . . ?
C4 C3 H3 118.9 . . ?
C4 C3 C2 122.3(10) . . ?
N24 C81 N23 108.3(9) . . ?
O27 C81 N24 125.4(11) . . ?
O27 C81 N23 126.3(11) . . ?
N37 C80 H80A 108.4 . . ?
N37 C80 H80B 108.4 . . ?
N23 C80 N37 115.5(9) . . ?
N23 C80 H80A 108.4 . . ?
N23 C80 H80B 108.4 . . ?
H80A C80 H80B 107.5 . . ?
N38 C101 H101 111.2 7_565 . ?
N38 C101 C102 102.8(8) 7_565 7_565 ?
N29 C101 N38 115.0(8) . 7_565 ?
N29 C101 H101 111.2 . . ?
N29 C101 C102 104.9(8) . 7_565 ?
C102 C101 H101 111.2 7_565 . ?
N35 C93 H93A 108.8 . . ?
N35 C93 H93B 108.8 . . ?
N34 C93 N35 113.9(8) . . ?
N34 C93 H93A 108.8 . . ?
N34 C93 H93B 108.8 . . ?
H93A C93 H93B 107.7 . . ?
N6 C52 H52 116.6 . . ?
N6 C52 C51 126.9(13) . . ?
C51 C52 H52 116.6 . . ?
O26 C79 N38 125.5(10) . . ?
O26 C79 N37 126.5(10) . . ?
N37 C79 N38 108.0(9) . . ?
C36 C32 C29 121.3(10) . . ?
C36 C32 C33 117.7(10) . . ?
C33 C32 C29 120.8(10) . . ?
C65 N17 C76 110.5(12) . . ?
C65 N17 C64 120.6(11) . . ?
C76 N17 C64 124.4(12) . . ?
N26 C97 H97 111.6 . . ?
N26 C97 C98 104.5(7) . . ?
N33 C97 N26 113.2(8) . . ?
N33 C97 H97 111.6 . . ?
N33 C97 C98 103.9(8) . . ?
C98 C97 H97 111.6 . . ?
N35 C99 N24 113.4(9) . . ?
N35 C99 H99 112.1 . . ?
N35 C99 C100 103.9(9) . . ?
N24 C99 H99 112.1 . . ?
N24 C99 C100 102.7(8) . . ?
C100 C99 H99 112.1 . . ?
N32 C96 C95 102.8(7) . . ?
N32 C96 H96 111.8 . . ?
C95 C96 H96 111.8 . . ?
N27 C96 N32 114.6(8) . . ?
N27 C96 C95 103.4(8) . . ?
N27 C96 H96 111.8 . . ?
C65 N18 C75 114.1(12) . . ?
C65 N18 C66 123.0(12) . . ?
C66 N18 C75 119.9(12) . . ?
N38 C89 N31 113.5(8) 7_565 . ?
N38 C89 H89A 108.9 7_565 . ?
N38 C89 H89B 108.9 7_565 . ?
N31 C89 H89A 108.9 . . ?
N31 C89 H89B 108.9 . . ?
H89A C89 H89B 107.7 . . ?
C45 C46 H46 119.4 . . ?
C47 C46 C45 121.2(10) . . ?
C47 C46 H46 119.4 . . ?
C3 C2 C1 120.6(9) . . ?
C7 C2 C1 121.4(9) . . ?
C7 C2 C3 118.0(9) . . ?
N29 C87 N30 107.5(9) . . ?
O30 C87 N29 127.9(11) . . ?
O30 C87 N30 124.4(11) . . ?
N5 C49 H49 119.7 . . ?
N5 C49 C48 120.6(10) . . ?
C48 C49 H49 119.7 . . ?
C63 N15 C78 112.1(12) . . ?
C63 N15 C62 122.6(11) . . ?
C78 N15 C62 122.3(12) . . ?
C21 C20 C19 120.8(8) . . ?
C25 C20 C19 119.4(8) . . ?
C25 C20 C21 119.6(8) . . ?
C5 C4 H4 120.4 . . ?
C3 C4 C5 119.3(9) . . ?
C3 C4 H4 120.4 . . ?
C57 N10 C74 111.9(11) . . ?
C57 N10 C58 121.2(10) . . ?
C58 N10 C74 124.0(11) . . ?
N3 C31 H31 119.9 . . ?
C30 C31 N3 120.2(10) . . ?
C30 C31 H31 119.9 . . ?
C61 N13 C77 112.0(12) . . ?
C61 N13 C60 120.9(12) . 5_565 ?
C60 N13 C77 124.7(13) 5_565 . ?
N3 C27 H27 119.7 . . ?
N3 C27 C28 120.5(9) . . ?
C28 C27 H27 119.7 . . ?
C31 C30 H30 119.2 . . ?
C31 C30 C29 121.7(10) . . ?
C29 C30 H30 119.2 . . ?
N23 C100 N36 113.9(9) . . ?
N23 C100 C99 105.6(9) . . ?
N23 C100 H100 111.1 . . ?
N36 C100 C99 103.8(9) . . ?
N36 C100 H100 111.1 . . ?
C99 C100 H100 111.1 . . ?
N34 C98 N25 114.0(8) . . ?
N34 C98 C97 104.1(8) . . ?
N34 C98 H98 111.6 . . ?
N25 C98 C97 103.2(8) . . ?
N25 C98 H98 111.6 . . ?
C97 C98 H98 111.6 . . ?
C6 C7 H7 118.9 . . ?
C2 C7 C6 122.2(10) . . ?
C2 C7 H7 118.9 . . ?
C69 N22 C71 110.0(12) . . ?
C69 N22 C70 120.9(12) . . ?
C70 N22 C71 124.5(12) . . ?
C55 N8 C56 122.6(9) . . ?
C55 N8 C72 112.2(12) . . ?
C72 N8 C56 122.2(11) . . ?
O29 C85 N28 124.8(9) . . ?
O29 C85 N27 125.4(9) . . ?
N27 C85 N28 109.6(8) . . ?
N1 C8 C5 114.1(7) . . ?
N1 C8 H8A 108.7 . . ?
N1 C8 H8B 108.7 . . ?
C5 C8 H8A 108.7 . . ?
C5 C8 H8B 108.7 . . ?
H8A C8 H8B 107.6 . . ?
C72 N21 C68 125.6(14) . . ?
C69 N21 C72 110.9(13) . . ?
C69 N21 C68 123.3(12) . . ?
N9 C56 N8 114.7(9) . . ?
N9 C56 H56A 108.6 . . ?
N9 C56 H56B 108.6 . . ?
N8 C56 H56A 108.6 . . ?
N8 C56 H56B 108.6 . . ?
H56A C56 H56B 107.6 . . ?
C38 C43 H43 120.0 . . ?
C42 C43 C38 119.9(10) . . ?
C42 C43 H43 120.0 . . ?
C23 C24 H24 120.3 . . ?
C25 C24 C23 119.4(10) . . ?
C25 C24 H24 120.3 . . ?
O18 C55 N7 126.1(13) . . ?
O18 C55 N8 126.1(12) . . ?
N7 C55 N8 107.7(10) . . ?
C46 C47 C50 121.0(10) . . ?
C46 C47 C48 116.9(11) . . ?
C48 C47 C50 122.1(11) . . ?
O20 C59 N11 127.3(13) . . ?
O20 C59 N12 121.1(12) . . ?
N11 C59 N12 111.6(12) . . ?
C30 C29 C32 122.1(10) . . ?
C30 C29 C28 117.7(10) . . ?
C28 C29 C32 120.2(9) . . ?
C11 C12 H12 120.0 . . ?
C11 C12 C13 120.1(11) . . ?
C13 C12 H12 120.0 . . ?
N3 C26 C23 113.0(8) . . ?
N3 C26 H26A 109.0 . . ?
N3 C26 H26B 109.0 . . ?
C23 C26 H26A 109.0 . . ?
C23 C26 H26B 109.0 . . ?
H26A C26 H26B 107.8 . . ?
C50 C51 H51 121.3 . . ?
C52 C51 C50 117.3(12) . . ?
C52 C51 H51 121.3 . . ?
C27 C28 C29 119.2(10) . . ?
C27 C28 H28 120.4 . . ?
C29 C28 H28 120.4 . . ?
C50 C54 H54 119.3 . . ?
C53 C54 C50 121.3(12) . . ?
C53 C54 H54 119.3 . . ?
C12 C11 C14 119.7(11) . . ?
C10 C11 C12 117.3(10) . . ?
C10 C11 C14 122.9(11) . . ?
C67 N20 C73 111.6(12) . . ?
C67 N20 C68 121.8(12) . . ?
C68 N20 C73 125.3(12) . . ?
O33 C94 N35 127.0(11) . . ?
O33 C94 N36 126.7(11) . . ?
N36 C94 N35 106.3(9) . . ?
N1 C9 H9 119.1 . . ?
N1 C9 C10 121.7(11) . . ?
C10 C9 H9 119.1 . . ?
N37 C102 N30 114.2(8) . 7_565 ?
N37 C102 C101 104.4(9) . 7_565 ?
N37 C102 H102 111.9 . . ?
N30 C102 C101 101.8(8) 7_565 7_565 ?
N30 C102 H102 111.9 7_565 . ?
C101 C102 H102 111.9 7_565 . ?
O21 C61 N14 125.7(15) . . ?
O21 C61 N13 127.0(14) . . ?
N13 C61 N14 107.3(11) . . ?
N33 C92 N34 107.6(9) . . ?
O32 C92 N33 124.8(10) . . ?
O32 C92 N34 127.6(10) . . ?
C42 C41 C44 121.1(10) . . ?
C42 C41 C40 117.8(10) . . ?
C40 C41 C44 121.0(10) . . ?
N16 C63 N15 106.6(10) . . ?
O25 C63 N16 128.7(14) . . ?
O25 C63 N15 124.7(15) . . ?
N6 C53 C54 121.1(12) . . ?
N6 C53 H53 119.5 . . ?
C54 C53 H53 119.5 . . ?
C38 C39 H39 120.4 . . ?
C38 C39 C40 119.3(11) . . ?
C40 C39 H39 120.4 . . ?
C59 N12 C60 125.0(11) . . ?
C59 N12 C76 109.5(12) . . ?
C60 N12 C76 121.8(12) . . ?
O24 C65 N17 123.4(14) . . ?
O24 C65 N18 127.8(14) . . ?
N18 C65 N17 108.8(11) . . ?
N1 C13 C12 120.8(10) . . ?
N1 C13 H13 119.6 . . ?
C12 C13 H13 119.6 . . ?
N26 C84 H84A 109.0 . . ?
N26 C84 H84B 109.0 . . ?
N27 C84 N26 112.9(7) . . ?
N27 C84 H84A 109.0 . . ?
N27 C84 H84B 109.0 . . ?
H84A C84 H84B 107.8 . . ?
O23 C67 N19 123.0(13) . . ?
O23 C67 N20 127.0(14) . . ?
N20 C67 N19 110.0(12) . . ?
C34 N4 C35 117.3(12) . . ?
C49 C48 C47 120.3(11) . . ?
C49 C48 H48 119.9 . . ?
C47 C48 H48 119.9 . . ?
N24 C82 N25 112.4(8) . . ?
N24 C82 H82A 109.1 . . ?
N24 C82 H82B 109.1 . . ?
N25 C82 H82A 109.1 . . ?
N25 C82 H82B 109.1 . . ?
H82A C82 H82B 107.9 . . ?
C16 N2 C17 113.7(13) . . ?
N30 C88 N36 113.5(9) . 7_565 ?
N30 C88 H88A 108.9 . . ?
N30 C88 H88B 108.9 . . ?
N36 C88 H88A 108.9 7_565 . ?
N36 C88 H88B 108.9 7_565 . ?
H88A C88 H88B 107.7 . . ?
C15 C14 C11 118.8(13) . . ?
C18 C14 C11 122.7(12) . . ?
C18 C14 C15 118.3(12) . . ?
C43 C42 C41 121.2(10) . . ?
C43 C42 H42 119.4 . . ?
C41 C42 H42 119.4 . . ?
N16 C77 H77 111.1 . . ?
N16 C77 C78 104.0(10) . . ?
N13 C77 N16 114.0(10) . . ?
N13 C77 H77 111.1 . . ?
N13 C77 C78 105.2(12) . . ?
C78 C77 H77 111.1 . . ?
C32 C36 H36 120.7 . . ?
C32 C36 C35 118.5(12) . . ?
C35 C36 H36 120.7 . . ?
C32 C33 H33 120.7 . . ?
C34 C33 C32 118.7(12) . . ?
C34 C33 H33 120.7 . . ?
N5 C44 C41 107.8(9) . . ?
N5 C44 H44A 110.2 . . ?
N5 C44 H44B 110.2 . . ?
C41 C44 H44A 110.2 . . ?
C41 C44 H44B 110.2 . . ?
H44A C44 H44B 108.5 . . ?
O19 C57 N9 125.6(13) . . ?
O19 C57 N10 127.0(12) . . ?
N10 C57 N9 107.4(10) . . ?
N33 C91 N32 113.6(9) . . ?
N33 C91 H91A 108.8 . . ?
N33 C91 H91B 108.8 . . ?
N32 C91 H91A 108.8 . . ?
N32 C91 H91B 108.8 . . ?
H91A C91 H91B 107.7 . . ?
N4 C34 C33 124.3(14) . . ?
N4 C34 H34 117.9 . . ?
C33 C34 H34 117.9 . . ?
N13 C60 N12 113.4(11) 5_565 . ?
N13 C60 H60A 108.9 5_565 . ?
N13 C60 H60B 108.9 5_565 . ?
N12 C60 H60A 108.9 . . ?
N12 C60 H60B 108.9 . . ?
H60A C60 H60B 107.7 . . ?
N14 C78 C77 103.4(10) . . ?
N14 C78 H78 112.0 . . ?
N15 C78 N14 112.9(11) . . ?
N15 C78 C77 104.0(11) . . ?
N15 C78 H78 112.0 . . ?
C77 C78 H78 112.0 . . ?
C11 C10 C9 119.3(11) . . ?
C11 C10 H10 120.4 . . ?
C9 C10 H10 120.4 . . ?
N11 C75 H75 112.0 . . ?
N11 C75 C76 100.9(10) . . ?
N18 C75 N11 116.8(10) . . ?
N18 C75 H75 112.0 . . ?
N18 C75 C76 102.2(11) . . ?
C76 C75 H75 112.0 . . ?
N8 C72 H72 111.4 . . ?
N8 C72 C71 103.1(11) . . ?
N21 C72 N8 114.8(11) . . ?
N21 C72 H72 111.4 . . ?
N21 C72 C71 104.0(12) . . ?
C71 C72 H72 111.4 . . ?
N9 C73 H73 111.3 . . ?
N9 C73 C74 104.1(10) . . ?
N20 C73 N9 114.6(11) . . ?
N20 C73 H73 111.3 . . ?
N20 C73 C74 103.8(11) . . ?
C74 C73 H73 111.3 . . ?
N7 C71 C72 103.6(10) . . ?
N7 C71 H71 111.3 . . ?
N22 C71 N7 114.0(11) . . ?
N22 C71 C72 104.9(11) . . ?
N22 C71 H71 111.3 . . ?
C72 C71 H71 111.3 . . ?
N2 C17 H17 118.1 . . ?
N2 C17 C18 123.8(18) . . ?
C18 C17 H17 118.1 . . ?
N7 C62 H62A 108.6 . . ?
N7 C62 H62B 108.6 . . ?
N15 C62 N7 114.6(11) . . ?
N15 C62 H62A 108.6 . . ?
N15 C62 H62B 108.6 . . ?
H62A C62 H62B 107.6 . . ?
O22 C69 N22 125.9(15) . . ?
O22 C69 N21 125.0(14) . . ?
N21 C69 N22 109.0(13) . . ?
N19 C74 N10 114.7(10) . . ?
N19 C74 C73 103.8(11) . . ?
N19 C74 H74 111.3 . . ?
N10 C74 C73 103.9(10) . . ?
N10 C74 H74 111.3 . . ?
C73 C74 H74 111.3 . . ?
N14 C70 H70A 108.9 . . ?
N14 C70 H70B 108.9 . . ?
N22 C70 N14 113.5(11) . . ?
N22 C70 H70A 108.9 . . ?
N22 C70 H70B 108.9 . . ?
H70A C70 H70B 107.7 . . ?
C14 C15 H15 122.5 . . ?
C14 C15 C16 115.1(15) . . ?
C16 C15 H15 122.5 . . ?
N11 C58 H58A 108.9 . . ?
N11 C58 H58B 108.9 . . ?
N10 C58 N11 113.4(10) . . ?
N10 C58 H58A 108.9 . . ?
N10 C58 H58B 108.9 . . ?
H58A C58 H58B 107.7 . . ?
C41 C40 H40 119.3 . . ?
C39 C40 C41 121.4(11) . . ?
C39 C40 H40 119.3 . . ?
N19 C66 H66A 108.7 . . ?
N19 C66 H66B 108.7 . . ?
N18 C66 N19 114.0(11) . . ?
N18 C66 H66A 108.7 . . ?
N18 C66 H66B 108.7 . . ?
H66A C66 H66B 107.6 . . ?
N4 C35 C36 123.5(13) . . ?
N4 C35 H35 118.2 . . ?
C36 C35 H35 118.2 . . ?
C14 C18 C17 120.2(16) . . ?
C14 C18 H18 119.9 . . ?
C17 C18 H18 119.9 . . ?
N17 C76 C75 103.9(11) . . ?
N17 C76 H76 111.1 . . ?
N12 C76 N17 114.2(12) . . ?
N12 C76 C75 104.9(11) . . ?
N12 C76 H76 111.1 . . ?
C75 C76 H76 111.1 . . ?
N16 C64 N17 113.0(11) 5_565 . ?
N16 C64 H64A 109.0 5_565 . ?
N16 C64 H64B 109.0 5_565 . ?
N17 C64 H64A 109.0 . . ?
N17 C64 H64B 109.0 . . ?
H64A C64 H64B 107.8 . . ?
N2 C16 C15 128.8(16) . . ?
N2 C16 H16 115.6 . . ?
C15 C16 H16 115.6 . . ?
N21 C68 H68A 108.5 . . ?
N21 C68 H68B 108.5 . . ?
N20 C68 N21 114.9(11) . . ?
N20 C68 H68A 108.5 . . ?
N20 C68 H68B 108.5 . . ?
H68A C68 H68B 107.5 . . ?

loop_
_geom_bond_atom_site_label_1
_geom_bond_atom_site_label_2
_geom_bond_distance
_geom_bond_site_symmetry_2
_geom_bond_publ_flag
U1 U3 3.7208(5) . ?
U1 O7 2.262(6) . ?
U1 O10 2.398(6) . ?
U1 O12 2.449(6) . ?
U1 O8 2.343(6) . ?
U1 O2 1.780(6) . ?
U1 O16 2.472(7) . ?
U1 O1 1.779(7) . ?
U2 U3 3.6994(5) . ?
U2 O7 2.239(6) . ?
U2 O13 2.347(6) . ?
U2 O14 2.522(6) . ?
U2 O3 1.778(7) . ?
U2 O15 2.477(7) . ?
U2 O4 1.754(7) . ?
U2 O9 2.307(7) . ?
U2 C37 2.874(10) . ?
U3 O7 2.278(6) . ?
U3 O8 2.307(7) . ?
U3 O6 1.766(8) . ?
U3 O18 2.486(7) . ?
U3 O9 2.349(7) . ?
U3 O5 1.779(9) . ?
U3 O17 2.647(11) . ?
O13 C19 1.312(10) . ?
O10 C1 1.285(12) . ?
O14 C37 1.271(11) . ?
O12 C19 1.257(10) . ?
O15 C37 1.277(11) . ?
O16 H16A 0.8739 . ?
O16 H16B 0.8743 . ?
O18 C55 1.208(13) . ?
O29 C85 1.246(11) . ?
N26 C83 1.380(12) . ?
N26 C97 1.453(12) . ?
N26 C84 1.464(12) . ?
O26 C79 1.233(12) . ?
N38 C101 1.450(13) 7_565 ?
N38 C79 1.381(13) . ?
N38 C89 1.431(13) 7_565 ?
N33 C97 1.450(12) . ?
N33 C92 1.368(13) . ?
N33 C91 1.440(13) . ?
N3 C31 1.344(13) . ?
N3 C27 1.354(13) . ?
N3 C26 1.481(12) . ?
N35 C93 1.449(13) . ?
N35 C99 1.434(13) . ?
N35 C94 1.391(14) . ?
N32 C90 1.384(12) . ?
N32 C96 1.472(12) . ?
N32 C91 1.446(13) . ?
C19 C20 1.417(11) . ?
N28 C95 1.454(12) . ?
N28 C86 1.448(11) . ?
N28 C85 1.368(12) . ?
O23 C67 1.261(15) . ?
N1 C8 1.502(12) . ?
N1 C9 1.326(14) . ?
N1 C13 1.296(14) . ?
O11 C1 1.231(13) . ?
N24 C81 1.375(13) . ?
N24 C99 1.451(13) . ?
N24 C82 1.426(13) . ?
N5 C45 1.327(14) . ?
N5 C49 1.341(15) . ?
N5 C44 1.510(14) . ?
N31 C95 1.433(11) . ?
N31 C90 1.374(12) . ?
N31 C89 1.443(13) . ?
N34 C93 1.427(13) . ?
N34 C98 1.442(12) . ?
N34 C92 1.376(13) . ?
O17 H17A 0.8499 . ?
O17 H17B 0.8499 . ?
C95 H95 0.9800 . ?
C95 C96 1.520(13) . ?
C23 C22 1.375(14) . ?
C23 C24 1.383(14) . ?
C23 C26 1.534(13) . ?
N25 C83 1.337(13) . ?
N25 C98 1.463(13) . ?
N25 C82 1.452(13) . ?
O31 C90 1.199(11) . ?
N37 C80 1.433(13) . ?
N37 C79 1.360(13) . ?
N37 C102 1.416(13) . ?
O19 C57 1.196(14) . ?
N29 C86 1.438(13) . ?
N29 C101 1.444(12) . ?
N29 C87 1.360(13) . ?
N23 C81 1.382(14) . ?
N23 C80 1.421(13) . ?
N23 C100 1.426(14) . ?
N30 C87 1.390(14) . ?
N30 C102 1.469(13) 7_565 ?
N30 C88 1.438(13) . ?
N27 C96 1.441(12) . ?
N27 C85 1.347(12) . ?
N27 C84 1.440(12) . ?
O32 C92 1.214(12) . ?
O21 C61 1.225(14) . ?
O33 C94 1.201(13) . ?
O30 C87 1.210(12) . ?
O28 C83 1.237(12) . ?
C5 C6 1.407(14) . ?
C5 C4 1.408(15) . ?
C5 C8 1.528(12) . ?
N36 C100 1.457(14) . ?
N36 C94 1.391(14) . ?
N36 C88 1.440(13) 7_565 ?
O20 C59 1.244(14) . ?
C22 H22 0.9300 . ?
C22 C21 1.386(13) . ?
C37 C38 1.516(13) . ?
N14 C61 1.393(17) . ?
N14 C78 1.453(16) . ?
N14 C70 1.43(2) . ?
O27 C81 1.213(13) . ?
O22 C69 1.245(16) . ?
O24 C65 1.212(15) . ?
C1 C2 1.499(13) . ?
C21 H21 0.9300 . ?
C21 C20 1.391(12) . ?
C25 H25 0.9300 . ?
C25 C20 1.365(13) . ?
C25 C24 1.383(14) . ?
N9 C56 1.432(16) . ?
N9 C57 1.388(15) . ?
N9 C73 1.447(15) . ?
N6 C52 1.303(16) . ?
N6 C53 1.358(16) . ?
C38 C43 1.371(14) . ?
C38 C39 1.368(14) . ?
C6 H6 0.9300 . ?
C6 C7 1.391(13) . ?
N16 C63 1.371(18) . ?
N16 C77 1.438(15) . ?
N16 C64 1.45(2) 5_565 ?
N7 C55 1.349(15) . ?
N7 C71 1.454(15) . ?
N7 C62 1.466(19) . ?
N19 C67 1.370(17) . ?
N19 C74 1.436(16) . ?
N19 C66 1.459(18) . ?
C86 H86A 0.9700 . ?
C86 H86B 0.9700 . ?
N11 C59 1.326(16) . ?
N11 C75 1.466(15) . ?
N11 C58 1.432(17) . ?
C50 C47 1.465(15) . ?
C50 C51 1.424(15) . ?
C50 C54 1.377(15) . ?
C45 H45 0.9300 . ?
C45 C46 1.374(16) . ?
C3 H3 0.9300 . ?
C3 C2 1.405(14) . ?
C3 C4 1.357(14) . ?
C80 H80A 0.9700 . ?
C80 H80B 0.9700 . ?
C101 H101 0.9800 . ?
C101 C102 1.543(14) 7_565 ?
C93 H93A 0.9700 . ?
C93 H93B 0.9700 . ?
C52 H52 0.9300 . ?
C52 C51 1.343(16) . ?
C32 C29 1.505(14) . ?
C32 C36 1.354(16) . ?
C32 C33 1.408(14) . ?
N17 C65 1.400(18) . ?
N17 C76 1.457(16) . ?
N17 C64 1.474(19) . ?
C97 H97 0.9800 . ?
C97 C98 1.515(13) . ?
C99 H99 0.9800 . ?
C99 C100 1.532(15) . ?
C96 H96 0.9800 . ?
N18 C65 1.343(17) . ?
N18 C75 1.445(16) . ?
N18 C66 1.418(19) . ?
C89 H89A 0.9700 . ?
C89 H89B 0.9700 . ?
C46 H46 0.9300 . ?
C46 C47 1.377(15) . ?
O25 C63 1.199(14) . ?
C2 C7 1.359(13) . ?
C49 H49 0.9300 . ?
C49 C48 1.355(17) . ?
N15 C63 1.390(17) . ?
N15 C78 1.434(15) . ?
N15 C62 1.444(17) . ?
C4 H4 0.9300 . ?
N10 C57 1.380(16) . ?
N10 C74 1.465(15) . ?
N10 C58 1.434(17) . ?
C31 H31 0.9300 . ?
C31 C30 1.343(15) . ?
N13 C61 1.377(18) . ?
N13 C77 1.426(15) . ?
N13 C60 1.423(19) 5_565 ?
C27 H27 0.9300 . ?
C27 C28 1.368(15) . ?
C30 H30 0.9300 . ?
C30 C29 1.370(14) . ?
C100 H100 0.9800 . ?
C98 H98 0.9800 . ?
C7 H7 0.9300 . ?
N22 C71 1.441(15) . ?
N22 C69 1.368(17) . ?
N22 C70 1.432(19) . ?
N8 C56 1.474(16) . ?
N8 C55 1.350(16) . ?
N8 C72 1.455(14) . ?
C8 H8A 0.9700 . ?
C8 H8B 0.9700 . ?
N21 C72 1.430(16) . ?
N21 C69 1.363(18) . ?
N21 C68 1.451(19) . ?
C56 H56A 0.9700 . ?
C56 H56B 0.9700 . ?
C43 H43 0.9300 . ?
C43 C42 1.363(14) . ?
C24 H24 0.9300 . ?
C47 C48 1.395(15) . ?
C59 N12 1.365(16) . ?
C29 C28 1.400(15) . ?
C12 H12 0.9300 . ?
C12 C11 1.385(15) . ?
C12 C13 1.399(14) . ?
C26 H26A 0.9700 . ?
C26 H26B 0.9700 . ?
C51 H51 0.9300 . ?
C28 H28 0.9300 . ?
C54 H54 0.9300 . ?
C54 C53 1.371(17) . ?
C11 C14 1.482(15) . ?
C11 C10 1.374(16) . ?
N20 C67 1.333(17) . ?
N20 C73 1.436(16) . ?
N20 C68 1.403(18) . ?
C9 H9 0.9300 . ?
C9 C10 1.388(16) . ?
C102 H102 0.9800 . ?
C41 C42 1.376(15) . ?
C41 C44 1.511(14) . ?
C41 C40 1.383(16) . ?
C53 H53 0.9300 . ?
C39 H39 0.9300 . ?
C39 C40 1.371(15) . ?
N12 C60 1.432(18) . ?
N12 C76 1.456(17) . ?
C13 H13 0.9300 . ?
C84 H84A 0.9700 . ?
C84 H84B 0.9700 . ?
N4 C34 1.303(18) . ?
N4 C35 1.320(18) . ?
C48 H48 0.9300 . ?
C82 H82A 0.9700 . ?
C82 H82B 0.9700 . ?
N2 C17 1.32(2) . ?
N2 C16 1.30(2) . ?
C88 H88A 0.9700 . ?
C88 H88B 0.9700 . ?
C14 C15 1.400(18) . ?
C14 C18 1.332(19) . ?
C42 H42 0.9300 . ?
C77 H77 0.9800 . ?
C77 C78 1.51(2) . ?
C36 H36 0.9300 . ?
C36 C35 1.421(18) . ?
C33 H33 0.9300 . ?
C33 C34 1.384(17) . ?
C44 H44A 0.9700 . ?
C44 H44B 0.9700 . ?
C91 H91A 0.9700 . ?
C91 H91B 0.9700 . ?
C34 H34 0.9300 . ?
C60 H60A 0.9700 . ?
C60 H60B 0.9700 . ?
C78 H78 0.9800 . ?
C10 H10 0.9300 . ?
C75 H75 0.9800 . ?
C75 C76 1.57(2) . ?
C72 H72 0.9800 . ?
C72 C71 1.50(2) . ?
C73 H73 0.9800 . ?
C73 C74 1.53(2) . ?
C71 H71 0.9800 . ?
C17 H17 0.9300 . ?
C17 C18 1.413(19) . ?
C62 H62A 0.9700 . ?
C62 H62B 0.9700 . ?
C74 H74 0.9800 . ?
C70 H70A 0.9700 . ?
C70 H70B 0.9700 . ?
C15 H15 0.9300 . ?
C15 C16 1.400(19) . ?
C58 H58A 0.9700 . ?
C58 H58B 0.9700 . ?
C40 H40 0.9300 . ?
C66 H66A 0.9700 . ?
C66 H66B 0.9700 . ?
C35 H35 0.9300 . ?
C18 H18 0.9300 . ?
C76 H76 0.9800 . ?
C64 H64A 0.9700 . ?
C64 H64B 0.9700 . ?
C16 H16 0.9300 . ?
C68 H68A 0.9700 . ?
C68 H68B 0.9700 . ?

loop_
_geom_torsion_atom_site_label_1
_geom_torsion_atom_site_label_2
_geom_torsion_atom_site_label_3
_geom_torsion_atom_site_label_4
_geom_torsion
_geom_torsion_site_symmetry_1
_geom_torsion_site_symmetry_2
_geom_torsion_site_symmetry_3
_geom_torsion_site_symmetry_4
_geom_torsion_publ_flag
U1 O10 C1 O11 3.8(16) . . . . ?
U1 O10 C1 C2 -178.8(6) . . . . ?
U1 O12 C19 O13 -34.0(13) . . . . ?
U1 O12 C19 C20 148.2(7) . . . . ?
U2 O13 C19 O12 -31.8(12) . . . . ?
U2 O13 C19 C20 146.1(7) . . . . ?
U2 O14 C37 O15 -2.9(10) . . . . ?
U2 O14 C37 C38 174.8(8) . . . . ?
U2 O15 C37 O14 3.0(10) . . . . ?
U2 O15 C37 C38 -174.9(7) . . . . ?
U3 O18 C55 N7 -92.0(14) . . . . ?
U3 O18 C55 N8 88.7(13) . . . . ?
O13 C19 C20 C21 -21.6(13) . . . . ?
O13 C19 C20 C25 153.0(9) . . . . ?
O10 C1 C2 C3 -175.1(10) . . . . ?
O10 C1 C2 C7 4.0(15) . . . . ?
O14 C37 C38 C43 -3.4(15) . . . . ?
O14 C37 C38 C39 178.0(10) . . . . ?
O12 C19 C20 C21 156.1(9) . . . . ?
O12 C19 C20 C25 -29.2(13) . . . . ?
O15 C37 C38 C43 174.4(10) . . . . ?
O15 C37 C38 C39 -4.2(15) . . . . ?
N26 C97 C98 N34 121.9(8) . . . . ?
N26 C97 C98 N25 2.5(10) . . . . ?
N33 C97 C98 N34 3.0(10) . . . . ?
N33 C97 C98 N25 -116.4(8) . . . . ?
N3 C31 C30 C29 1.5(18) . . . . ?
N3 C27 C28 C29 1.6(18) . . . . ?
N35 C99 C100 N23 -119.3(9) . . . . ?
N35 C99 C100 N36 0.8(11) . . . . ?
N28 C95 C96 N32 117.6(8) . . . . ?
N28 C95 C96 N27 -1.9(9) . . . . ?
N1 C9 C10 C11 0(2) . . . . ?
O11 C1 C2 C3 2.4(16) . . . . ?
O11 C1 C2 C7 -178.4(11) . . . . ?
N24 C99 C100 N23 -0.9(11) . . . . ?
N24 C99 C100 N36 119.2(9) . . . . ?
N5 C45 C46 C47 -1.4(18) . . . . ?
N5 C49 C48 C47 -3.3(17) . . . . ?
N31 C95 C96 N32 -3.2(10) . . . . ?
N31 C95 C96 N27 -122.7(8) . . . . ?
C95 N28 C86 N29 83.3(12) . . . . ?
C95 N28 C85 O29 171.5(9) . . . . ?
C95 N28 C85 N27 -4.0(11) . . . . ?
C95 N31 C90 N32 1.8(11) . . . . ?
C95 N31 C90 O31 -177.6(10) . . . . ?
C95 N31 C89 N38 -83.7(12) . . . 7_565 ?
C23 C22 C21 C20 -1.6(15) . . . . ?
C5 C6 C7 C2 -0.6(15) . . . . ?
O20 C59 N12 C60 -17(2) . . . . ?
O20 C59 N12 C76 -175.7(11) . . . . ?
C22 C23 C24 C25 2.2(15) . . . . ?
C22 C23 C26 N3 -79.5(12) . . . . ?
C22 C21 C20 C19 174.9(9) . . . . ?
C22 C21 C20 C25 0.3(14) . . . . ?
C37 C38 C43 C42 -179.9(11) . . . . ?
C37 C38 C39 C40 179.3(11) . . . . ?
C1 C2 C7 C6 -178.6(10) . . . . ?
N9 C73 C74 N19 119.9(10) . . . . ?
N9 C73 C74 N10 -0.4(12) . . . . ?
N6 C52 C51 C50 -4.4(19) . . . . ?
C38 C43 C42 C41 1(2) . . . . ?
C38 C39 C40 C41 0(2) . . . . ?
C6 C5 C4 C3 0.1(16) . . . . ?
C6 C5 C8 N1 80.2(12) . . . . ?
N16 C77 C78 N14 111.6(10) . . . . ?
N16 C77 C78 N15 -6.5(12) . . . . ?
C83 N26 C97 N33 114.4(9) . . . . ?
C83 N26 C97 C98 2.0(10) . . . . ?
C83 N26 C84 N27 -124.1(9) . . . . ?
C83 N25 C98 N34 -118.8(10) . . . . ?
C83 N25 C98 C97 -6.6(11) . . . . ?
C83 N25 C82 N24 119.0(11) . . . . ?
C86 N28 C95 N31 -79.6(12) . . . . ?
C86 N28 C95 C96 165.4(9) . . . . ?
C86 N28 C85 O29 8.8(15) . . . . ?
C86 N28 C85 N27 -166.6(8) . . . . ?
C86 N29 C101 N38 80.6(11) . . . 7_565 ?
C86 N29 C101 C102 -167.2(8) . . . 7_565 ?
C86 N29 C87 N30 169.4(8) . . . . ?
C86 N29 C87 O30 -4.8(16) . . . . ?
N11 C59 N12 C60 162.3(13) . . . . ?
N11 C59 N12 C76 4.0(14) . . . . ?
N11 C75 C76 N17 120.3(11) . . . . ?
N11 C75 C76 N12 0.1(12) . . . . ?
C50 C47 C48 C49 -177.5(10) . . . . ?
C50 C54 C53 N6 -1(2) . . . . ?
C90 N32 C96 C95 4.5(10) . . . . ?
C90 N32 C96 N27 115.9(9) . . . . ?
C90 N32 C91 N33 -121.2(9) . . . . ?
C90 N31 C95 N28 -113.2(9) . . . . ?
C90 N31 C95 C96 1.0(11) . . . . ?
C90 N31 C89 N38 108.8(11) . . . 7_565 ?
C45 N5 C49 C48 0.4(16) . . . . ?
C45 N5 C44 C41 92.0(12) . . . . ?
C45 C46 C47 C50 179.8(11) . . . . ?
C45 C46 C47 C48 -1.4(17) . . . . ?
C3 C2 C7 C6 0.6(15) . . . . ?
C81 N24 C99 N35 114.6(10) . . . . ?
C81 N24 C99 C100 3.1(11) . . . . ?
C81 N24 C82 N25 -112.5(11) . . . . ?
C81 N23 C80 N37 115.8(11) . . . . ?
C81 N23 C100 N36 -114.8(10) . . . . ?
C81 N23 C100 C99 -1.5(12) . . . . ?
C80 N37 C79 O26 7.0(16) . . . . ?
C80 N37 C79 N38 -173.3(9) . . . . ?
C80 N37 C102 N30 -79.9(12) . . . 7_565 ?
C80 N37 C102 C101 169.9(9) . . . 7_565 ?
C80 N23 C81 N24 167.8(9) . . . . ?
C80 N23 C81 O27 -12.3(18) . . . . ?
C80 N23 C100 N36 81.9(13) . . . . ?
C80 N23 C100 C99 -164.8(10) . . . . ?
C101 N38 C79 O26 -174.5(9) 7_565 . . . ?
C101 N38 C79 N37 5.8(11) 7_565 . . . ?
C101 N29 C86 N28 -81.0(12) . . . . ?
C101 N29 C87 N30 -0.6(11) . . . . ?
C101 N29 C87 O30 -174.8(10) . . . . ?
C93 N35 C99 N24 85.3(12) . . . . ?
C93 N35 C99 C100 -164.1(9) . . . . ?
C93 N35 C94 O33 -13.9(18) . . . . ?
C93 N35 C94 N36 166.2(9) . . . . ?
C93 N34 C98 N25 -79.5(12) . . . . ?
C93 N34 C98 C97 168.8(9) . . . . ?
C93 N34 C92 N33 -172.1(9) . . . . ?
C93 N34 C92 O32 8.2(18) . . . . ?
C52 N6 C53 C54 -1.6(19) . . . . ?
C79 N37 C80 N23 -113.7(11) . . . . ?
C79 N37 C102 N30 112.0(10) . . . 7_565 ?
C79 N37 C102 C101 1.7(11) . . . 7_565 ?
C32 C29 C28 C27 -174.4(11) . . . . ?
C32 C36 C35 N4 -2(2) . . . . ?
C32 C33 C34 N4 -2(2) . . . . ?
C97 N26 C83 N25 -6.2(11) . . . . ?
C97 N26 C83 O28 174.7(9) . . . . ?
C97 N26 C84 N27 86.9(11) . . . . ?
C97 N33 C92 N34 5.4(12) . . . . ?
C97 N33 C92 O32 -174.9(11) . . . . ?
C97 N33 C91 N32 -78.3(12) . . . . ?
C99 N35 C93 N34 -87.0(13) . . . . ?
C99 N35 C94 O33 -175.2(12) . . . . ?
C99 N35 C94 N36 4.9(13) . . . . ?
C99 N24 C81 N23 -4.2(12) . . . . ?
C99 N24 C81 O27 175.9(11) . . . . ?
C99 N24 C82 N25 83.4(13) . . . . ?
C96 N32 C90 N31 -4.1(11) . . . . ?
C96 N32 C90 O31 175.3(10) . . . . ?
C96 N32 C91 N33 85.1(11) . . . . ?
C96 N27 C85 O29 -172.7(9) . . . . ?
C96 N27 C85 N28 2.7(11) . . . . ?
C96 N27 C84 N26 -77.5(12) . . . . ?
N18 C75 C76 N17 -0.4(13) . . . . ?
N18 C75 C76 N12 -120.6(11) . . . . ?
C89 N38 C79 O26 -16.1(15) 7_565 . . . ?
C89 N38 C79 N37 164.2(9) 7_565 . . . ?
C89 N31 C95 N28 78.2(12) . . . . ?
C89 N31 C95 C96 -167.6(9) . . . . ?
C89 N31 C90 N32 170.9(8) . . . . ?
C89 N31 C90 O31 -8.5(16) . . . . ?
C46 C47 C48 C49 3.7(16) . . . . ?
C2 C3 C4 C5 -0.1(17) . . . . ?
C87 N29 C86 N28 110.2(10) . . . . ?
C87 N29 C101 N38 -109.7(9) . . . 7_565 ?
C87 N29 C101 C102 2.5(11) . . . 7_565 ?
C87 N30 C88 N36 -116.9(11) . . . 7_565 ?
C49 N5 C45 C46 1.9(17) . . . . ?
C49 N5 C44 C41 -81.8(12) . . . . ?
C20 C25 C24 C23 -3.5(16) . . . . ?
C4 C5 C6 C7 0.2(15) . . . . ?
C4 C5 C8 N1 -102.3(12) . . . . ?
C4 C3 C2 C1 178.9(10) . . . . ?
C4 C3 C2 C7 -0.2(16) . . . . ?
C31 N3 C27 C28 -4.9(17) . . . . ?
C31 N3 C26 C23 -53.4(14) . . . . ?
C31 C30 C29 C32 172.7(11) . . . . ?
C31 C30 C29 C28 -4.8(18) . . . . ?
N13 C77 C78 N14 -8.6(12) . . . . ?
N13 C77 C78 N15 -126.7(10) . . . . ?
C27 N3 C31 C30 3.4(17) . . . . ?
C27 N3 C26 C23 130.4(10) . . . . ?
C30 C29 C28 C27 3.1(17) . . . . ?
C100 N23 C81 N24 3.5(12) . . . . ?
C100 N23 C81 O27 -176.6(11) . . . . ?
C100 N23 C80 N37 -82.4(14) . . . . ?
C100 N36 C94 N35 -4.3(13) . . . . ?
C100 N36 C94 O33 175.9(12) . . . . ?
C98 N34 C93 N35 79.3(12) . . . . ?
C98 N34 C92 N33 -3.3(12) . . . . ?
C98 N34 C92 O32 177.0(11) . . . . ?
C98 N25 C83 N26 8.1(11) . . . . ?
C98 N25 C83 O28 -172.9(10) . . . . ?
C98 N25 C82 N24 -89.4(12) . . . . ?
N8 C72 C71 N7 8.7(12) . . . . ?
N8 C72 C71 N22 -111.1(10) . . . . ?
C85 N28 C95 N31 118.6(9) . . . . ?
C85 N28 C95 C96 3.6(10) . . . . ?
C85 N28 C86 N29 -116.8(10) . . . . ?
C85 N27 C96 N32 -111.4(9) . . . . ?
C85 N27 C96 C95 -0.3(10) . . . . ?
C85 N27 C84 N26 115.5(10) . . . . ?
C8 N1 C9 C10 174.3(12) . . . . ?
C8 N1 C13 C12 -173.9(10) . . . . ?
C8 C5 C6 C7 177.7(9) . . . . ?
C8 C5 C4 C3 -177.4(10) . . . . ?
N21 C72 C71 N7 128.9(10) . . . . ?
N21 C72 C71 N22 9.1(12) . . . . ?
C56 N9 C57 O19 13.0(19) . . . . ?
C56 N9 C57 N10 -165.3(10) . . . . ?
C56 N9 C73 N20 -84.9(15) . . . . ?
C56 N9 C73 C74 162.4(11) . . . . ?
C56 N8 C55 O18 -11.3(18) . . . . ?
C56 N8 C55 N7 169.3(10) . . . . ?
C56 N8 C72 N21 75.6(16) . . . . ?
C56 N8 C72 C71 -172.0(10) . . . . ?
C43 C38 C39 C40 0.8(19) . . . . ?
C24 C23 C22 C21 0.3(15) . . . . ?
C24 C23 C26 N3 105.8(12) . . . . ?
C24 C25 C20 C19 -172.4(9) . . . . ?
C24 C25 C20 C21 2.3(15) . . . . ?
C55 N7 C71 N22 108.7(13) . . . . ?
C55 N7 C71 C72 -4.7(13) . . . . ?
C55 N7 C62 N15 -111.7(13) . . . . ?
C55 N8 C56 N9 122.4(11) . . . . ?
C55 N8 C72 N21 -123.2(14) . . . . ?
C55 N8 C72 C71 -10.8(13) . . . . ?
C47 C50 C51 C52 177.8(11) . . . . ?
C47 C50 C54 C53 -175.5(12) . . . . ?
C59 N11 C75 N18 112.1(13) . . . . ?
C59 N11 C75 C76 2.3(13) . . . . ?
C59 N11 C58 N10 -110.2(13) . . . . ?
C59 N12 C60 N13 123.8(14) . . . 5_565 ?
C59 N12 C76 N17 -115.6(12) . . . . ?
C59 N12 C76 C75 -2.4(13) . . . . ?
C29 C32 C36 C35 -174.3(12) . . . . ?
C29 C32 C33 C34 176.4(11) . . . . ?
C12 C11 C14 C15 -158.6(11) . . . . ?
C12 C11 C14 C18 17.2(18) . . . . ?
C12 C11 C10 C9 3.4(19) . . . . ?
C26 N3 C31 C30 -172.8(10) . . . . ?
C26 N3 C27 C28 171.3(11) . . . . ?
C26 C23 C22 C21 -174.3(9) . . . . ?
C26 C23 C24 C25 176.9(9) . . . . ?
C51 C50 C47 C46 -42.3(16) . . . . ?
C51 C50 C47 C48 138.8(11) . . . . ?
C51 C50 C54 C53 0.5(18) . . . . ?
C54 C50 C47 C46 133.5(12) . . . . ?
C54 C50 C47 C48 -45.3(17) . . . . ?
C54 C50 C51 C52 1.8(17) . . . . ?
C11 C12 C13 N1 -0.6(17) . . . . ?
C11 C14 C15 C16 174.7(11) . . . . ?
C11 C14 C18 C17 -175.0(13) . . . . ?
N20 C73 C74 N19 -0.4(12) . . . . ?
N20 C73 C74 N10 -120.7(10) . . . . ?
C94 N35 C93 N34 113.7(11) . . . . ?
C94 N35 C99 N24 -114.3(10) . . . . ?
C94 N35 C99 C100 -3.6(12) . . . . ?
C94 N36 C100 N23 116.4(11) . . . . ?
C94 N36 C100 C99 2.1(12) . . . . ?
C9 N1 C8 C5 129.1(11) . . . . ?
C9 N1 C13 C12 4.3(17) . . . . ?
C102 N37 C80 N23 79.1(13) . . . . ?
C102 N37 C79 O26 175.7(10) . . . . ?
C102 N37 C79 N38 -4.6(11) . . . . ?
C102 N30 C87 N29 -1.8(11) 7_565 . . . ?
C102 N30 C87 O30 172.6(10) 7_565 . . . ?
C102 N30 C88 N36 83.5(13) 7_565 . . 7_565 ?
C61 N14 C78 N15 122.4(12) . . . . ?
C61 N14 C78 C77 10.6(12) . . . . ?
C61 N14 C70 N22 -129.1(12) . . . . ?
C61 N13 C77 N16 -109.2(13) . . . . ?
C61 N13 C77 C78 4.1(13) . . . . ?
C92 N33 C97 N26 -118.0(9) . . . . ?
C92 N33 C97 C98 -5.2(11) . . . . ?
C92 N33 C91 N32 126.7(10) . . . . ?
C92 N34 C93 N35 -113.1(11) . . . . ?
C92 N34 C98 N25 111.8(10) . . . . ?
C92 N34 C98 C97 0.0(11) . . . . ?
C63 N16 C77 N13 124.3(13) . . . . ?
C63 N16 C77 C78 10.3(14) . . . . ?
C63 N15 C78 N14 -110.3(13) . . . . ?
C63 N15 C78 C77 1.0(14) . . . . ?
C63 N15 C62 N7 116.6(14) . . . . ?
C53 N6 C52 C51 4(2) . . . . ?
C39 C38 C43 C42 -1.3(18) . . . . ?
C65 N17 C76 N12 118.1(13) . . . . ?
C65 N17 C76 C75 4.3(14) . . . . ?
C65 N17 C64 N16 -127.4(14) . . . 5_565 ?
C65 N18 C75 N11 -112.9(13) . . . . ?
C65 N18 C75 C76 -3.9(14) . . . . ?
C65 N18 C66 N19 110.6(15) . . . . ?
C13 N1 C8 C5 -52.6(14) . . . . ?
C13 N1 C9 C10 -4.1(19) . . . . ?
C13 C12 C11 C14 174.8(10) . . . . ?
C13 C12 C11 C10 -3.2(17) . . . . ?
C84 N26 C83 N25 -158.1(9) . . . . ?
C84 N26 C83 O28 22.9(14) . . . . ?
C84 N26 C97 N33 -93.5(10) . . . . ?
C84 N26 C97 C98 154.1(8) . . . . ?
C84 N27 C96 N32 80.3(11) . . . . ?
C84 N27 C96 C95 -168.6(8) . . . . ?
C84 N27 C85 O29 -4.5(15) . . . . ?
C84 N27 C85 N28 170.9(8) . . . . ?
C67 N19 C74 N10 116.4(13) . . . . ?
C67 N19 C74 C73 3.7(13) . . . . ?
C67 N19 C66 N18 -108.6(15) . . . . ?
C67 N20 C73 N9 -116.1(13) . . . . ?
C67 N20 C73 C74 -3.2(13) . . . . ?
C67 N20 C68 N21 116.9(14) . . . . ?
C82 N24 C81 N23 -170.0(10) . . . . ?
C82 N24 C81 O27 10.2(17) . . . . ?
C82 N24 C99 N35 -79.8(12) . . . . ?
C82 N24 C99 C100 168.8(9) . . . . ?
C82 N25 C83 N26 161.9(9) . . . . ?
C82 N25 C83 O28 -19.1(16) . . . . ?
C82 N25 C98 N34 87.0(11) . . . . ?
C82 N25 C98 C97 -160.7(8) . . . . ?
N2 C17 C18 C14 2(3) . . . . ?
C88 N30 C87 N29 -163.5(9) . . . . ?
C88 N30 C87 O30 10.9(15) . . . . ?
C88 N36 C100 N23 -79.5(13) 7_565 . . . ?
C88 N36 C100 C99 166.2(10) 7_565 . . . ?
C88 N36 C94 N35 -169.1(10) 7_565 . . . ?
C88 N36 C94 O33 11.0(19) 7_565 . . . ?
C14 C11 C10 C9 -174.5(12) . . . . ?
C14 C15 C16 N2 -1(2) . . . . ?
C42 C41 C44 N5 105.8(12) . . . . ?
C42 C41 C40 C39 0(2) . . . . ?
C77 N16 C63 O25 172.8(14) . . . . ?
C77 N16 C63 N15 -9.8(14) . . . . ?
C77 N13 C61 O21 -179.2(11) . . . . ?
C77 N13 C61 N14 2.5(13) . . . . ?
C36 C32 C29 C30 22.1(17) . . . . ?
C36 C32 C29 C28 -160.5(12) . . . . ?
C36 C32 C33 C34 0.9(18) . . . . ?
C33 C32 C29 C30 -153.2(11) . . . . ?
C33 C32 C29 C28 24.2(16) . . . . ?
C33 C32 C36 C35 1.2(19) . . . . ?
C44 N5 C45 C46 -171.8(10) . . . . ?
C44 N5 C49 C48 174.0(10) . . . . ?
C44 C41 C42 C43 -177.1(12) . . . . ?
C44 C41 C40 C39 176.5(12) . . . . ?
C57 N9 C56 N8 -115.4(12) . . . . ?
C57 N9 C73 N20 116.7(13) . . . . ?
C57 N9 C73 C74 4.0(13) . . . . ?
C57 N10 C74 N19 -115.9(13) . . . . ?
C57 N10 C74 C73 -3.3(13) . . . . ?
C57 N10 C58 N11 110.4(13) . . . . ?
C91 N33 C97 N26 84.5(11) . . . . ?
C91 N33 C97 C98 -162.7(9) . . . . ?
C91 N33 C92 N34 162.5(9) . . . . ?
C91 N33 C92 O32 -17.8(17) . . . . ?
C91 N32 C90 N31 -160.7(9) . . . . ?
C91 N32 C90 O31 18.7(16) . . . . ?
C91 N32 C96 C95 160.4(8) . . . . ?
C91 N32 C96 N27 -88.2(11) . . . . ?
C34 N4 C35 C36 1(2) . . . . ?
C60 N13 C61 O21 -15.6(19) 5_565 . . . ?
C60 N13 C61 N14 166.1(11) 5_565 . . . ?
C60 N13 C77 N16 87.9(15) 5_565 . . . ?
C60 N13 C77 C78 -158.8(11) 5_565 . . . ?
C60 N12 C76 N17 85.3(16) . . . . ?
C60 N12 C76 C75 -161.5(12) . . . . ?
C78 N14 C61 O21 173.1(11) . . . . ?
C78 N14 C61 N13 -8.5(13) . . . . ?
C78 N14 C70 N22 77.9(17) . . . . ?
C78 N15 C63 N16 5.2(14) . . . . ?
C78 N15 C63 O25 -177.3(13) . . . . ?
C78 N15 C62 N7 -84.4(16) . . . . ?
C10 C11 C14 C15 19.3(18) . . . . ?
C10 C11 C14 C18 -165.0(13) . . . . ?
C75 N11 C59 O20 175.6(11) . . . . ?
C75 N11 C59 N12 -4.1(14) . . . . ?
C75 N11 C58 N10 78.4(14) . . . . ?
C75 N18 C65 O24 -173.3(13) . . . . ?
C75 N18 C65 N17 6.8(15) . . . . ?
C75 N18 C66 N19 -90.2(16) . . . . ?
C72 N8 C56 N9 -78.4(14) . . . . ?
C72 N8 C55 O18 -172.4(11) . . . . ?
C72 N8 C55 N7 8.2(13) . . . . ?
C72 N21 C69 O22 -175.2(11) . . . . ?
C72 N21 C69 N22 8.9(14) . . . . ?
C72 N21 C68 N20 85.3(17) . . . . ?
C73 N9 C56 N8 87.8(14) . . . . ?
C73 N9 C57 O19 172.1(12) . . . . ?
C73 N9 C57 N10 -6.2(14) . . . . ?
C73 N20 C67 O23 -174.1(11) . . . . ?
C73 N20 C67 N19 5.7(14) . . . . ?
C73 N20 C68 N21 -77.4(18) . . . . ?
C71 N7 C55 O18 178.7(11) . . . . ?
C71 N7 C55 N8 -1.9(13) . . . . ?
C71 N7 C62 N15 75.6(16) . . . . ?
C71 N22 C69 O22 -178.4(11) . . . . ?
C71 N22 C69 N21 -2.5(13) . . . . ?
C71 N22 C70 N14 -83.9(16) . . . . ?
C17 N2 C16 C15 4(2) . . . . ?
C62 N7 C55 O18 5.1(18) . . . . ?
C62 N7 C55 N8 -175.5(10) . . . . ?
C62 N7 C71 N22 -77.9(15) . . . . ?
C62 N7 C71 C72 168.7(11) . . . . ?
C62 N15 C63 N16 166.1(12) . . . . ?
C62 N15 C63 O25 -16(2) . . . . ?
C62 N15 C78 N14 88.7(15) . . . . ?
C62 N15 C78 C77 -159.9(12) . . . . ?
C69 N22 C71 N7 -117.0(12) . . . . ?
C69 N22 C71 C72 -4.4(13) . . . . ?
C69 N22 C70 N14 122.5(13) . . . . ?
C69 N21 C72 N8 100.7(15) . . . . ?
C69 N21 C72 C71 -11.2(13) . . . . ?
C69 N21 C68 N20 -100.7(15) . . . . ?
C74 N19 C67 O23 173.9(11) . . . . ?
C74 N19 C67 N20 -5.9(14) . . . . ?
C74 N19 C66 N18 80.5(17) . . . . ?
C74 N10 C57 O19 -172.4(12) . . . . ?
C74 N10 C57 N9 5.8(13) . . . . ?
C74 N10 C58 N11 -90.2(14) . . . . ?
C70 N14 C61 O21 16.5(19) . . . . ?
C70 N14 C61 N13 -165.1(11) . . . . ?
C70 N14 C78 N15 -82.8(15) . . . . ?
C70 N14 C78 C77 165.4(12) . . . . ?
C70 N22 C71 N7 87.0(15) . . . . ?
C70 N22 C71 C72 -160.3(12) . . . . ?
C70 N22 C69 O22 -21.4(19) . . . . ?
C70 N22 C69 N21 154.5(11) . . . . ?
C15 C14 C18 C17 1(2) . . . . ?
C58 N11 C59 O20 3.4(19) . . . . ?
C58 N11 C59 N12 -176.2(10) . . . . ?
C58 N11 C75 N18 -75.7(15) . . . . ?
C58 N11 C75 C76 174.5(10) . . . . ?
C58 N10 C57 O19 -10.8(19) . . . . ?
C58 N10 C57 N9 167.5(11) . . . . ?
C58 N10 C74 N19 83.0(16) . . . . ?
C58 N10 C74 C73 -164.4(11) . . . . ?
C40 C41 C42 C43 -0.5(19) . . . . ?
C40 C41 C44 N5 -70.7(15) . . . . ?
C66 N19 C67 O23 1.8(19) . . . . ?
C66 N19 C67 N20 -178.1(12) . . . . ?
C66 N19 C74 N10 -71.7(17) . . . . ?
C66 N19 C74 C73 175.6(12) . . . . ?
C66 N18 C65 O24 -13(2) . . . . ?
C66 N18 C65 N17 167.2(12) . . . . ?
C66 N18 C75 N11 86.1(15) . . . . ?
C66 N18 C75 C76 -164.9(11) . . . . ?
C35 N4 C34 C33 1(2) . . . . ?
C18 C14 C15 C16 -1.2(19) . . . . ?
C76 N17 C65 O24 173.2(12) . . . . ?
C76 N17 C65 N18 -6.9(15) . . . . ?
C76 N17 C64 N16 78.7(18) . . . 5_565 ?
C76 N12 C60 N13 -80.3(17) . . . 5_565 ?
C64 N16 C63 O25 20(2) 5_565 . . . ?
C64 N16 C63 N15 -162.4(12) 5_565 . . . ?
C64 N16 C77 N13 -85.1(16) 5_565 . . . ?
C64 N16 C77 C78 160.9(12) 5_565 . . . ?
C64 N17 C65 O24 16(2) . . . . ?
C64 N17 C65 N18 -164.1(12) . . . . ?
C64 N17 C76 N12 -85.8(16) . . . . ?
C64 N17 C76 C75 160.4(12) . . . . ?
C16 N2 C17 C18 -4(2) . . . . ?
C68 N21 C72 N8 -84.6(16) . . . . ?
C68 N21 C72 C71 163.5(12) . . . . ?
C68 N21 C69 O22 10.0(19) . . . . ?
C68 N21 C69 N22 -165.9(11) . . . . ?
C68 N20 C67 O23 -7(2) . . . . ?
C68 N20 C67 N19 173.2(12) . . . . ?
C68 N20 C73 N9 77.0(16) . . . . ?
C68 N20 C73 C74 -170.1(12) . . . . ?

loop_
_smtbx_masks_void_nr
_smtbx_masks_void_average_x
_smtbx_masks_void_average_y
_smtbx_masks_void_average_z
_smtbx_masks_void_volume
_smtbx_masks_void_count_electrons
_smtbx_masks_void_content
1 0.000 -0.817 0.250 1034.0 148.7 ?
2 0.000 -0.287 0.750 1034.0 148.5 ?
3 0.189 0.337 0.686 54.7 23.2 ?
4 0.189 0.663 0.186 54.7 26.8 ?
5 0.183 0.139 0.414 8.9 0.0 ?
6 0.183 0.861 0.914 8.9 0.0 ?
7 0.311 0.163 0.314 54.7 25.3 ?
8 0.500 0.274 0.250 1034.0 148.7 ?
9 0.500 0.246 0.750 1034.0 148.5 ?
10 0.311 0.837 0.814 54.7 21.8 ?
11 0.317 0.361 0.586 8.9 0.7 ?
12 0.317 0.639 0.086 8.9 0.7 ?
13 0.689 0.163 0.186 54.7 26.8 ?
14 0.689 0.837 0.686 54.7 23.2 ?
15 0.683 0.361 0.914 8.9 0.0 ?
16 0.683 0.639 0.414 8.9 0.0 ?
17 0.811 0.337 0.814 54.7 21.8 ?
18 0.811 0.663 0.314 54.7 25.3 ?
19 0.817 0.139 0.086 8.9 0.7 ?
20 0.817 0.861 0.586 8.9 0.7 ?
